data_7017133
loop_
_publ_author_name
'Cheng, Xian'
'Lu, Zhenda'
'Li, Yizhi'
'Wang, Qi'
'Lu, Changsheng'
'Meng, Qingjin'

_publ_section_title
;
 An interesting molecular-assembly of \b-cyclodextrin pipelines with
 embedded hydrophilic nickel maleonitriledithiolate.
;
_journal_issue 44
_journal_name_full 'Dalton transactions (Cambridge, England : 2003)'
_journal_page_first 11788
_journal_page_last 11794
_journal_paper_doi 10.1039/c1dt10532a
_journal_volume 40
_journal_year 2011
_chemical_formula_moiety 'C42 H70 Na O35, 2(C42 H70 O35), C8 N4 Ni S4, 11(H2 O)'
_chemical_formula_sum 'C134 H232 N4 Na Ni O116 S4'
_chemical_formula_weight 3965.18
_chemical_name_systematic
;
?
;
_space_group_IT_number 18
_symmetry_space_group_name_Hall 'P 2 2ab'
_symmetry_space_group_name_H-M 'P 21 21 2'
_atom_sites_solution_hydrogens geom
_atom_sites_solution_primary direct
_atom_sites_solution_secondary difmap
_audit_creation_method SHELXL-97
_cell_angle_alpha 90.00
_cell_angle_beta 90.00
_cell_angle_gamma 90.00
_cell_formula_units_Z 4
_cell_length_a 28.924(3)
_cell_length_b 30.137(3)
_cell_length_c 22.814(2)
_cell_measurement_temperature 123(2)
_cell_volume 19887(3)
_computing_cell_refinement SMART
_computing_data_collection 'SMART (Bruker, 2000)'
_computing_data_reduction 'SAINT (Bruker, 2000)'
_computing_molecular_graphics SHELXTL
_computing_publication_material SHELXTL
_computing_structure_refinement SHELXTL
_computing_structure_solution 'SHELXTL (Bruker, 2000)'
_diffrn_ambient_temperature 123(2)
_diffrn_measured_fraction_theta_full 0.998
_diffrn_measured_fraction_theta_max 0.998
_diffrn_radiation_monochromator graphite
_diffrn_radiation_source 'fine-focus sealed tube'
_diffrn_radiation_type MoK\a
_diffrn_radiation_wavelength 0.71073
_diffrn_reflns_av_R_equivalents 0.0413
_diffrn_reflns_av_sigmaI/netI 0.0664
_diffrn_reflns_limit_h_max 34
_diffrn_reflns_limit_h_min -35
_diffrn_reflns_limit_k_max 37
_diffrn_reflns_limit_k_min -35
_diffrn_reflns_limit_l_max 25
_diffrn_reflns_limit_l_min -28
_diffrn_reflns_number 107513
_diffrn_reflns_theta_full 26.00
_diffrn_reflns_theta_max 26.00
_diffrn_reflns_theta_min 1.77
_exptl_absorpt_coefficient_mu 0.248
_exptl_crystal_colour red
_exptl_crystal_density_diffrn 1.324
_exptl_crystal_density_method 'not measured'
_exptl_crystal_description block
_exptl_crystal_F_000 8380
_exptl_crystal_size_max 0.3
_exptl_crystal_size_mid 0.24
_exptl_crystal_size_min 0.22
_refine_diff_density_max 0.484
_refine_diff_density_min -0.457
_refine_diff_density_rms 0.055
_refine_ls_abs_structure_details 'Flack H D (1983), Acta Cryst. A39, 876-881'
_refine_ls_abs_structure_Flack 0.028(10)
_refine_ls_extinction_method none
_refine_ls_goodness_of_fit_ref 1.063
_refine_ls_hydrogen_treatment mixed
_refine_ls_matrix_type fullcycle
_refine_ls_number_parameters 2467
_refine_ls_number_reflns 38870
_refine_ls_number_restraints 0
_refine_ls_restrained_S_all 1.063
_refine_ls_R_factor_all 0.0764
_refine_ls_R_factor_gt 0.0580
_refine_ls_shift/su_max 0.000
_refine_ls_shift/su_mean 0.000
_refine_ls_structure_factor_coef Fsqd
_refine_ls_weighting_details 'calc w=1/[\s^2^(Fo^2^)+(0.0600P)^2^+1.9900P] where P=(Fo^2^+2Fc^2^)/3'
_refine_ls_weighting_scheme calc
_refine_ls_wR_factor_gt 0.1174
_refine_ls_wR_factor_ref 0.1215
_reflns_number_gt 31135
_reflns_number_total 38870
_reflns_threshold_expression >2sigma(I)
_cod_data_source_file c1dt10532a.txt
_cod_data_source_block chenxian-cd-ni
_cod_database_code 7017133

loop_
_symmetry_equiv_pos_as_xyz
'x, y, z'
'-x, -y, z'
'-x+1/2, y+1/2, -z'
'x+1/2, -y+1/2, -z'

loop_
_atom_site_label
_atom_site_type_symbol
_atom_site_fract_x
_atom_site_fract_y
_atom_site_fract_z
_atom_site_U_iso_or_equiv
_atom_site_adp_type
_atom_site_occupancy
_atom_site_symmetry_multiplicity
_atom_site_calc_flag
_atom_site_refinement_flags
C1 C 0.67545(13) 0.94283(12) 0.29214(16) 0.0398(8) Uani 1 1 d .
H1 H 0.6439 0.9498 0.3029 0.048 Uiso 1 1 d R
C2 C 0.68716(13) 0.97466(12) 0.23941(15) 0.0408(8) Uani 1 1 d .
H2 H 0.6799 1.0059 0.2511 0.049 Uiso 1 1 calc R
C3 C 0.74196(12) 0.97064(11) 0.22675(15) 0.0343(7) Uani 1 1 d .
H3 H 0.7500 0.9395 0.2158 0.041 Uiso 1 1 calc R
C4 C 0.76524(12) 0.98318(11) 0.28494(15) 0.0349(7) Uani 1 1 d .
H4 H 0.7573 1.0144 0.2960 0.042 Uiso 1 1 calc R
C5 C 0.74865(12) 0.95137(11) 0.33129(14) 0.0337(7) Uani 1 1 d .
H5 H 0.7562 0.9202 0.3195 0.040 Uiso 1 1 calc R
C6 C 0.76905(12) 0.96115(11) 0.39151(15) 0.0359(7) Uani 1 1 d .
H6A H 0.7583 0.9384 0.4197 0.043 Uiso 1 1 calc R
H6B H 0.8032 0.9594 0.3893 0.043 Uiso 1 1 calc R
C7 C 0.83967(12) 1.01498(12) 0.28869(16) 0.0403(8) Uani 1 1 d .
H7 H 0.8214 1.0415 0.2958 0.048 Uiso 1 1 d R
C8 C 0.86987(13) 1.02481(11) 0.23784(16) 0.0400(8) Uani 1 1 d .
H8 H 0.8897 1.0509 0.2480 0.048 Uiso 1 1 calc R
C9 C 0.90098(13) 0.98670(11) 0.22266(15) 0.0375(8) Uani 1 1 d .
H9 H 0.8806 0.9617 0.2100 0.045 Uiso 1 1 calc R
C10 C 0.92634(13) 0.97098(13) 0.28256(16) 0.0432(8) Uani 1 1 d .
H10 H 0.9513 0.9921 0.2910 0.052 Uiso 1 1 d R
C11 C 0.89554(12) 0.96924(12) 0.33412(15) 0.0367(7) Uani 1 1 d .
H11 H 0.8754 0.9424 0.3317 0.044 Uiso 1 1 calc R
C12 C 0.92381(11) 0.96733(12) 0.38839(15) 0.0356(7) Uani 1 1 d .
H12A H 0.9115 0.9893 0.4167 0.043 Uiso 1 1 calc R
H12B H 0.9203 0.9375 0.4061 0.043 Uiso 1 1 calc R
C13 C 0.99170(12) 0.91937(11) 0.28682(15) 0.0359(7) Uani 1 1 d .
H13 H 1.0076 0.9475 0.2947 0.043 Uiso 1 1 d R
C14 C 1.01541(11) 0.89657(11) 0.23452(15) 0.0347(7) Uani 1 1 d .
H14 H 1.0485 0.8922 0.2456 0.042 Uiso 1 1 calc R
C15 C 0.99611(13) 0.85201(12) 0.22253(15) 0.0380(8) Uani 1 1 d .
H15 H 0.9634 0.8555 0.2093 0.046 Uiso 1 1 calc R
C16 C 0.99630(13) 0.82615(12) 0.27964(15) 0.0381(8) Uani 1 1 d .
H16 H 1.0286 0.8241 0.2895 0.046 Uiso 1 1 d R
C17 C 0.97366(12) 0.85305(11) 0.33242(14) 0.0337(7) Uani 1 1 d .
H17 H 0.9406 0.8579 0.3215 0.040 Uiso 1 1 calc R
C18 C 0.97313(11) 0.82791(11) 0.38826(14) 0.0323(7) Uani 1 1 d .
H18A H 0.9972 0.8410 0.4138 0.039 Uiso 1 1 calc R
H18B H 0.9430 0.8339 0.4073 0.039 Uiso 1 1 calc R
C19 C 0.99325(11) 0.74741(11) 0.28522(15) 0.0343(7) Uani 1 1 d .
H19 H 1.0250 0.7514 0.2962 0.041 Uiso 1 1 d R
C20 C 0.99570(12) 0.71533(13) 0.23264(15) 0.0404(8) Uani 1 1 d .
H20 H 1.0173 0.6906 0.2431 0.048 Uiso 1 1 calc R
C21 C 0.94883(13) 0.69527(12) 0.21939(15) 0.0407(8) Uani 1 1 d .
H21 H 0.9273 0.7186 0.2043 0.049 Uiso 1 1 calc R
C22 C 0.93050(13) 0.67587(11) 0.27705(16) 0.0387(8) Uani 1 1 d .
H22 H 0.9506 0.6506 0.2895 0.046 Uiso 1 1 calc R
C23 C 0.93083(11) 0.71171(11) 0.32441(15) 0.0347(7) Uani 1 1 d .
H23 H 0.9105 0.7369 0.3122 0.042 Uiso 1 1 calc R
C24 C 0.91579(12) 0.69470(11) 0.38384(14) 0.0337(7) Uani 1 1 d .
H24A H 0.9162 0.7192 0.4115 0.041 Uiso 1 1 d R
H24B H 0.8842 0.6842 0.3808 0.041 Uiso 1 1 d R
C25 C 0.87340(12) 0.61605(12) 0.28498(15) 0.0375(8) Uani 1 1 d .
H25 H 0.9027 0.6004 0.2959 0.045 Uiso 1 1 calc R
C26 C 0.85133(12) 0.59281(11) 0.23069(15) 0.0375(8) Uani 1 1 d .
H26 H 0.8453 0.5610 0.2403 0.045 Uiso 1 1 calc R
C27 C 0.80375(12) 0.61666(11) 0.21592(15) 0.0362(8) Uani 1 1 d .
H27 H 0.8096 0.6477 0.2024 0.043 Uiso 1 1 calc R
C28 C 0.77223(12) 0.61700(12) 0.27244(15) 0.0362(7) Uani 1 1 d .
H28 H 0.7624 0.5861 0.2825 0.043 Uiso 1 1 calc R
C29 C 0.80387(11) 0.63661(10) 0.32277(14) 0.0304(7) Uani 1 1 d .
H29 H 0.8101 0.6683 0.3124 0.036 Uiso 1 1 calc R
C30 C 0.77937(12) 0.63677(11) 0.37978(14) 0.0337(7) Uani 1 1 d .
H30A H 0.7984 0.6534 0.4085 0.040 Uiso 1 1 calc R
H30B H 0.7499 0.6530 0.3750 0.040 Uiso 1 1 calc R
C31 C 0.69123(13) 0.62887(12) 0.27749(15) 0.0388(8) Uani 1 1 d .
H31 H 0.6923 0.5963 0.2856 0.047 Uiso 1 1 calc R
C32 C 0.65830(12) 0.63670(11) 0.22394(14) 0.0359(7) Uani 1 1 d .
H32 H 0.6269 0.6264 0.2364 0.043 Uiso 1 1 calc R
C33 C 0.65502(11) 0.68644(11) 0.21640(15) 0.0330(7) Uani 1 1 d .
H33 H 0.6860 0.6973 0.2031 0.040 Uiso 1 1 calc R
C34 C 0.64335(11) 0.71019(11) 0.27053(14) 0.0333(7) Uani 1 1 d .
H34 H 0.6113 0.7025 0.2803 0.040 Uiso 1 1 d R
C35 C 0.67353(13) 0.69717(12) 0.32381(15) 0.0391(8) Uani 1 1 d .
H35 H 0.7054 0.7082 0.3151 0.047 Uiso 1 1 calc R
C36 C 0.66226(12) 0.71280(12) 0.38279(15) 0.0368(7) Uani 1 1 d .
H36A H 0.6849 0.7002 0.4107 0.044 Uiso 1 1 calc R
H36B H 0.6655 0.7455 0.3838 0.044 Uiso 1 1 calc R
C37 C 0.61268(12) 0.78292(12) 0.28076(15) 0.0371(8) Uani 1 1 d .
H37 H 0.5861 0.7639 0.2894 0.045 Uiso 1 1 d R
C38 C 0.59466(12) 0.81614(12) 0.22877(15) 0.0377(8) Uani 1 1 d .
H38 H 0.5655 0.8311 0.2416 0.045 Uiso 1 1 calc R
C39 C 0.63346(12) 0.85116(11) 0.22181(15) 0.0364(7) Uani 1 1 d .
H39 H 0.6616 0.8360 0.2060 0.044 Uiso 1 1 calc R
C40 C 0.64547(12) 0.87093(11) 0.28110(15) 0.0354(7) Uani 1 1 d .
H40 H 0.6186 0.8877 0.2949 0.042 Uiso 1 1 d R
C41 C 0.65326(13) 0.83418(11) 0.32332(15) 0.0392(8) Uani 1 1 d .
H41 H 0.6808 0.8172 0.3090 0.047 Uiso 1 1 calc R
C42 C 0.66420(13) 0.84893(12) 0.38609(15) 0.0399(8) Uani 1 1 d .
H42A H 0.6682 0.8227 0.4117 0.048 Uiso 1 1 calc R
H42B H 0.6932 0.8664 0.3868 0.048 Uiso 1 1 calc R
C43 C 0.73640(12) 0.98242(11) 0.62542(15) 0.0331(7) Uani 1 1 d .
H43 H 0.7316 1.0127 0.6137 0.040 Uiso 1 1 d R
C44 C 0.69702(12) 0.98064(11) 0.67717(15) 0.0349(7) Uani 1 1 d .
H44 H 0.6675 0.9952 0.6650 0.042 Uiso 1 1 calc R
C45 C 0.69050(12) 0.93143(12) 0.69141(16) 0.0392(8) Uani 1 1 d .
H45 H 0.7188 0.9160 0.7064 0.047 Uiso 1 1 calc R
C46 C 0.66888(12) 0.91052(11) 0.63189(15) 0.0344(7) Uani 1 1 d .
H46 H 0.6411 0.9261 0.6186 0.041 Uiso 1 1 d R
C47 C 0.70936(12) 0.91478(12) 0.58903(16) 0.0394(8) Uani 1 1 d .
H47 H 0.7376 0.8987 0.6029 0.047 Uiso 1 1 calc R
C48 C 0.69149(12) 0.89695(11) 0.53198(15) 0.0374(8) Uani 1 1 d .
H48A H 0.7170 0.8974 0.5031 0.045 Uiso 1 1 calc R
H48B H 0.6825 0.8656 0.5379 0.045 Uiso 1 1 calc R
C49 C 0.61782(12) 0.84878(11) 0.62563(15) 0.0359(7) Uani 1 1 d .
H49 H 0.5979 0.8742 0.6169 0.043 Uiso 1 1 d R
C50 C 0.59604(11) 0.82437(11) 0.67529(15) 0.0345(7) Uani 1 1 d .
H50 H 0.5641 0.8154 0.6634 0.041 Uiso 1 1 calc R
C51 C 0.62450(11) 0.78160(12) 0.68926(14) 0.0357(7) Uani 1 1 d .
H51 H 0.6563 0.7903 0.7022 0.043 Uiso 1 1 calc R
C52 C 0.62829(11) 0.75245(11) 0.62914(14) 0.0325(7) Uani 1 1 d .
H52 H 0.5971 0.7456 0.6177 0.039 Uiso 1 1 d R
C53 C 0.64823(13) 0.78465(11) 0.57960(14) 0.0370(8) Uani 1 1 d .
H53 H 0.6806 0.7933 0.5901 0.044 Uiso 1 1 calc R
C54 C 0.64851(11) 0.76279(11) 0.52190(14) 0.0337(7) Uani 1 1 d .
H54A H 0.6606 0.7837 0.4922 0.040 Uiso 1 1 calc R
H54B H 0.6695 0.7369 0.5232 0.040 Uiso 1 1 calc R
C55 C 0.63873(13) 0.67621(12) 0.62096(15) 0.0382(8) Uani 1 1 d .
H55 H 0.6048 0.6782 0.6131 0.046 Uiso 1 1 calc R
C56 C 0.64734(12) 0.64766(13) 0.67916(15) 0.0409(8) Uani 1 1 d .
H56 H 0.6360 0.6173 0.6687 0.049 Uiso 1 1 calc R
C57 C 0.70123(12) 0.64178(11) 0.68475(15) 0.0338(7) Uani 1 1 d .
H57 H 0.7142 0.6706 0.6991 0.041 Uiso 1 1 calc R
C58 C 0.72266(12) 0.63232(11) 0.62651(14) 0.0344(7) Uani 1 1 d .
H58 H 0.7144 0.6011 0.6160 0.041 Uiso 1 1 calc R
C59 C 0.70964(12) 0.66014(11) 0.57698(15) 0.0364(7) Uani 1 1 d .
H59 H 0.7202 0.6910 0.5857 0.044 Uiso 1 1 calc R
C60 C 0.73145(12) 0.64618(11) 0.52060(14) 0.0342(7) Uani 1 1 d .
H60A H 0.7245 0.6684 0.4899 0.041 Uiso 1 1 calc R
H60B H 0.7654 0.6448 0.5255 0.041 Uiso 1 1 calc R
C61 C 0.80001(12) 0.59763(11) 0.62141(15) 0.0363(8) Uani 1 1 d .
H61 H 0.7817 0.5700 0.6141 0.044 Uiso 1 1 calc R
C62 C 0.83333(11) 0.59226(11) 0.67223(15) 0.0337(7) Uani 1 1 d .
H62 H 0.8528 0.5658 0.6628 0.040 Uiso 1 1 calc R
C63 C 0.86674(12) 0.62964(11) 0.68666(15) 0.0352(7) Uani 1 1 d .
H63 H 0.8486 0.6556 0.7014 0.042 Uiso 1 1 calc R
C64 C 0.88878(12) 0.64219(11) 0.62895(15) 0.0363(8) Uani 1 1 d .
H64 H 0.9103 0.6181 0.6162 0.044 Uiso 1 1 calc R
C65 C 0.85367(13) 0.65053(12) 0.58158(15) 0.0388(8) Uani 1 1 d .
H65 H 0.8331 0.6759 0.5926 0.047 Uiso 1 1 calc R
C66 C 0.87606(11) 0.65896(11) 0.52248(14) 0.0334(7) Uani 1 1 d .
H66A H 0.8515 0.6651 0.4933 0.040 Uiso 1 1 calc R
H66B H 0.8957 0.6858 0.5254 0.040 Uiso 1 1 calc R
C67 C 0.95974(12) 0.68396(12) 0.62112(15) 0.0361(8) Uani 1 1 d .
H67 H 0.9700 0.6535 0.6098 0.043 Uiso 1 1 calc R
C68 C 0.98493(13) 0.69725(11) 0.67312(15) 0.0378(8) Uani 1 1 d .
H68 H 1.0180 0.6956 0.6606 0.045 Uiso 1 1 calc R
C69 C 0.97836(12) 0.74505(11) 0.68818(16) 0.0383(8) Uani 1 1 d .
H69 H 0.9455 0.7489 0.7009 0.046 Uiso 1 1 calc R
C70 C 0.98550(10) 0.77360(10) 0.63375(14) 0.0293(7) Uani 1 1 d .
H70 H 1.0169 0.7668 0.6230 0.035 Uiso 1 1 d R
C71 C 0.95839(12) 0.75653(11) 0.57972(16) 0.0377(8) Uani 1 1 d .
H71 H 0.9251 0.7600 0.5907 0.045 Uiso 1 1 calc R
C72 C 0.96289(13) 0.77980(11) 0.52346(16) 0.0400(8) Uani 1 1 d .
H72A H 0.9426 0.7659 0.4937 0.048 Uiso 1 1 calc R
H72B H 0.9537 0.8113 0.5279 0.048 Uiso 1 1 calc R
C73 C 1.01333(11) 0.84771(11) 0.63398(15) 0.0338(7) Uani 1 1 d .
H73 H 1.0433 0.8349 0.6273 0.041 Uiso 1 1 d R
C74 C 1.02316(13) 0.87692(11) 0.69015(16) 0.0394(8) Uani 1 1 d .
H74 H 1.0502 0.8964 0.6811 0.047 Uiso 1 1 calc R
C75 C 0.97889(12) 0.90774(11) 0.69519(15) 0.0370(8) Uani 1 1 d .
H75 H 0.9529 0.8874 0.7061 0.044 Uiso 1 1 calc R
C76 C 0.96412(12) 0.92944(11) 0.64124(15) 0.0368(8) Uani 1 1 d .
H76 H 0.9870 0.9538 0.6349 0.044 Uiso 1 1 calc R
C77 C 0.96828(12) 0.90042(11) 0.58776(15) 0.0340(7) Uani 1 1 d .
H77 H 0.9414 0.8796 0.5881 0.041 Uiso 1 1 calc R
C78 C 0.96614(11) 0.92613(11) 0.53123(15) 0.0346(7) Uani 1 1 d .
H78A H 0.9663 0.9056 0.4974 0.042 Uiso 1 1 calc R
H78B H 0.9375 0.9441 0.5297 0.042 Uiso 1 1 calc R
C79 C 0.91168(12) 0.99134(11) 0.63196(15) 0.0365(8) Uani 1 1 d .
H79 H 0.9413 1.0074 0.6243 0.044 Uiso 1 1 calc R
C80 C 0.88952(12) 1.01433(11) 0.68412(15) 0.0363(7) Uani 1 1 d .
H80 H 0.8845 1.0462 0.6739 0.044 Uiso 1 1 calc R
C81 C 0.84224(12) 0.99234(11) 0.69313(14) 0.0347(7) Uani 1 1 d .
H81 H 0.8462 0.9614 0.7083 0.042 Uiso 1 1 calc R
C82 C 0.81130(12) 0.99219(10) 0.63727(14) 0.0326(7) Uani 1 1 d .
H82 H 0.8052 1.0226 0.6277 0.039 Uiso 1 1 d R
C83 C 0.84486(12) 0.97227(12) 0.58828(15) 0.0374(8) Uani 1 1 d .
H83 H 0.8513 0.9408 0.5994 0.045 Uiso 1 1 calc R
C84 C 0.82648(11) 0.97167(12) 0.52778(14) 0.0357(7) Uani 1 1 d .
H84A H 0.8492 0.9583 0.5006 0.043 Uiso 1 1 calc R
H84B H 0.7975 0.9543 0.5259 0.043 Uiso 1 1 calc R
C85 C 0.62130(12) 0.87270(11) 0.95091(15) 0.0376(8) Uani 1 1 d .
H85 H 0.5879 0.8655 0.9571 0.045 Uiso 1 1 calc R
C86 C 0.62535(12) 0.90319(12) 0.89489(15) 0.0370(7) Uani 1 1 d .
H86 H 0.6034 0.9283 0.9017 0.044 Uiso 1 1 calc R
C87 C 0.67338(11) 0.92424(11) 0.89200(14) 0.0336(7) Uani 1 1 d .
H87 H 0.6956 0.8996 0.8836 0.040 Uiso 1 1 calc R
C88 C 0.68765(12) 0.94397(10) 0.95059(15) 0.0341(7) Uani 1 1 d .
H88 H 0.6705 0.9719 0.9600 0.041 Uiso 1 1 calc R
C89 C 0.68170(12) 0.90800(11) 0.99828(14) 0.0370(7) Uani 1 1 d .
H89 H 0.7030 0.8827 0.9900 0.044 Uiso 1 1 calc R
C90 C 0.69373(12) 0.92796(12) 1.05434(15) 0.0392(8) Uani 1 1 d .
H90A H 0.6865 0.9063 1.0857 0.047 Uiso 1 1 calc R
H90B H 0.7275 0.9330 1.0550 0.047 Uiso 1 1 calc R
C91 C 0.75142(11) 0.99522(11) 0.95422(15) 0.0351(7) Uani 1 1 d .
H91 H 0.7239 1.0147 0.9608 0.042 Uiso 1 1 calc R
C92 C 0.77736(12) 1.01104(11) 0.89725(15) 0.0363(7) Uani 1 1 d .
H92 H 0.7852 1.0431 0.9023 0.044 Uiso 1 1 calc R
C93 C 0.82370(11) 0.98508(11) 0.88723(14) 0.0326(7) Uani 1 1 d .
H93 H 0.8153 0.9541 0.8758 0.039 Uiso 1 1 calc R
C94 C 0.84969(12) 0.98233(11) 0.94681(15) 0.0367(8) Uani 1 1 d .
H94 H 0.8639 1.0120 0.9544 0.044 Uiso 1 1 calc R
C95 C 0.82101(12) 0.96986(11) 1.00062(15) 0.0366(7) Uani 1 1 d .
H95 H 0.8116 0.9381 0.9962 0.044 Uiso 1 1 calc R
C96 C 0.84192(12) 0.97490(11) 1.05837(14) 0.0344(7) Uani 1 1 d .
H96A H 0.8180 0.9694 1.0886 0.041 Uiso 1 1 calc R
H96B H 0.8663 0.9521 1.0632 0.041 Uiso 1 1 calc R
C97 C 0.93016(12) 0.96279(12) 0.96250(16) 0.0395(8) Uani 1 1 d .
H97 H 0.9318 0.9953 0.9708 0.047 Uiso 1 1 calc R
C98 C 0.96170(12) 0.95245(12) 0.91007(15) 0.0365(8) Uani 1 1 d .
H98 H 0.9937 0.9618 0.9213 0.044 Uiso 1 1 calc R
C99 C 0.96329(12) 0.90291(11) 0.89890(14) 0.0353(7) Uani 1 1 d .
H99 H 0.9325 0.8918 0.8855 0.042 Uiso 1 1 calc R
C100 C 0.97909(11) 0.87823(11) 0.95186(15) 0.0338(7) Uani 1 1 d .
H100 H 1.0081 0.8917 0.9614 0.041 Uiso 1 1 d R
C101 C 0.94552(14) 0.89174(12) 1.00206(16) 0.0418(8) Uani 1 1 d .
H101 H 0.9136 0.8810 0.9930 0.050 Uiso 1 1 calc R
C102 C 0.95998(13) 0.87549(12) 1.06136(15) 0.0385(8) Uani 1 1 d .
H10A H 0.9417 0.8912 1.0916 0.046 Uiso 1 1 calc R
H10B H 0.9527 0.8435 1.0644 0.046 Uiso 1 1 calc R
C103 C 1.01318(12) 0.80963(11) 0.95858(15) 0.0373(7) Uani 1 1 d .
H103 H 1.0399 0.8295 0.9676 0.045 Uiso 1 1 calc R
C104 C 1.02213(12) 0.78384(12) 0.90114(15) 0.0390(8) Uani 1 1 d .
H104 H 1.0518 0.7675 0.9077 0.047 Uiso 1 1 calc R
C105 C 0.98461(11) 0.74717(12) 0.89243(14) 0.0348(7) Uani 1 1 d .
H105 H 0.9548 0.7626 0.8837 0.042 Uiso 1 1 calc R
C106 C 0.97662(14) 0.71826(11) 0.94432(15) 0.0412(8) Uani 1 1 d .
H106 H 1.0062 0.7046 0.9506 0.049 Uiso 1 1 d R
C107 C 0.96888(12) 0.74874(12) 1.00129(15) 0.0365(8) Uani 1 1 d .
H107 H 0.9390 0.7650 0.9959 0.044 Uiso 1 1 calc R
C108 C 0.96517(12) 0.72332(12) 1.05489(16) 0.0402(8) Uani 1 1 d .
H10C H 0.9628 0.7448 1.0876 0.048 Uiso 1 1 calc R
H10D H 0.9355 0.7071 1.0533 0.048 Uiso 1 1 calc R
C109 C 0.94565(12) 0.64674(11) 0.94449(15) 0.0358(7) Uani 1 1 d .
H109 H 0.9773 0.6375 0.9504 0.043 Uiso 1 1 d R
C110 C 0.92988(12) 0.62012(12) 0.89046(16) 0.0386(8) Uani 1 1 d .
H110 H 0.9371 0.5880 0.8965 0.046 Uiso 1 1 calc R
C111 C 0.87768(12) 0.62588(11) 0.88349(15) 0.0345(7) Uani 1 1 d .
H111 H 0.8712 0.6572 0.8751 0.041 Uiso 1 1 d R
C112 C 0.85560(11) 0.61421(10) 0.94163(14) 0.0322(7) Uani 1 1 d .
H112 H 0.8585 0.5816 0.9488 0.039 Uiso 1 1 calc R
C113 C 0.87433(12) 0.63865(11) 0.99186(14) 0.0331(7) Uani 1 1 d .
H113 H 0.8674 0.6709 0.9863 0.040 Uiso 1 1 calc R
C114 C 0.85564(11) 0.62483(10) 1.04931(14) 0.0309(7) Uani 1 1 d .
H11A H 0.8731 0.6399 1.0809 0.037 Uiso 1 1 calc R
H11B H 0.8229 0.6341 1.0523 0.037 Uiso 1 1 calc R
C115 C 0.77502(12) 0.59380(11) 0.94765(15) 0.0348(7) Uani 1 1 d .
H115 H 0.7911 0.5647 0.9530 0.042 Uiso 1 1 calc R
C116 C 0.74327(12) 0.59267(11) 0.89212(15) 0.0359(7) Uani 1 1 d .
H116 H 0.7213 0.5673 0.8975 0.043 Uiso 1 1 calc R
C117 C 0.71426(12) 0.63436(10) 0.88727(14) 0.0339(7) Uani 1 1 d .
H117 H 0.7345 0.6595 0.8746 0.041 Uiso 1 1 calc R
C118 C 0.68946(14) 0.64752(12) 0.94454(15) 0.0421(8) Uani 1 1 d .
H118 H 0.6635 0.6263 0.9515 0.050 Uiso 1 1 calc R
C119 C 0.72526(11) 0.64234(12) 0.99511(14) 0.0333(7) Uani 1 1 d .
H119 H 0.7480 0.6671 0.9906 0.040 Uiso 1 1 calc R
C120 C 0.70369(12) 0.64775(12) 1.05342(14) 0.0363(7) Uani 1 1 d .
H12C H 0.6837 0.6744 1.0523 0.044 Uiso 1 1 calc R
H12D H 0.6835 0.6218 1.0607 0.044 Uiso 1 1 calc R
C121 C 0.62734(11) 0.69877(11) 0.95253(15) 0.0341(7) Uani 1 1 d .
H121 H 0.6108 0.6703 0.9607 0.041 Uiso 1 1 calc R
C122 C 0.60708(10) 0.71792(11) 0.89875(14) 0.0305(7) Uani 1 1 d .
H122 H 0.5733 0.7211 0.9068 0.037 Uiso 1 1 calc R
C123 C 0.62531(11) 0.76588(11) 0.88845(14) 0.0321(7) Uani 1 1 d .
H123 H 0.6588 0.7638 0.8780 0.039 Uiso 1 1 calc R
C124 C 0.62156(11) 0.79121(11) 0.94484(14) 0.0336(7) Uani 1 1 d .
H124 H 0.5889 0.7960 0.9544 0.040 Uiso 1 1 d R
C125 C 0.64424(12) 0.76562(11) 0.99308(15) 0.0349(7) Uani 1 1 d .
H125 H 0.6777 0.7614 0.9834 0.042 Uiso 1 1 calc R
C126 C 0.64028(11) 0.78806(12) 1.05140(14) 0.0350(7) Uani 1 1 d .
H12E H 0.6561 0.8172 1.0496 0.042 Uiso 1 1 calc R
H12F H 0.6072 0.7935 1.0602 0.042 Uiso 1 1 calc R
C127 C 0.84000(12) 0.84392(12) 0.64276(15) 0.0390(8) Uani 1 1 d .
C128 C 0.82859(12) 0.82305(12) 0.58807(15) 0.0377(8) Uani 1 1 d .
C129 C 0.80305(12) 0.78591(11) 0.58853(15) 0.0352(7) Uani 1 1 d .
C130 C 0.78883(14) 0.76767(13) 0.64236(16) 0.0441(9) Uani 1 1 d .
C131 C 0.79080(13) 0.76818(13) 0.27360(16) 0.0444(9) Uani 1 1 d .
C132 C 0.80164(13) 0.79152(12) 0.32607(16) 0.0425(8) Uani 1 1 d .
C133 C 0.82367(11) 0.83140(12) 0.32815(15) 0.0374(8) Uani 1 1 d .
C134 C 0.83427(12) 0.85573(12) 0.27627(16) 0.0398(8) Uani 1 1 d .
N1 N 0.85041(10) 0.86017(9) 0.68819(12) 0.0381(7) Uani 1 1 d .
N2 N 0.77741(10) 0.75112(9) 0.68758(12) 0.0356(6) Uani 1 1 d .
N3 N 0.78221(10) 0.74928(10) 0.23114(12) 0.0387(7) Uani 1 1 d .
N4 N 0.84348(11) 0.87601(10) 0.23263(13) 0.0423(7) Uani 1 1 d .
Na1 Na 0.66779(5) 0.99950(4) 0.45811(6) 0.0378(3) Uani 1 1 d .
Ni1 Ni 0.814050(15) 0.807600(14) 0.45836(2) 0.03498(10) Uani 1 1 d .
O1 O 0.66304(8) 0.96456(7) 0.18924(10) 0.0360(5) Uani 1 1 d .
H1B H 0.6466 0.9827 0.1697 0.043 Uiso 1 1 d R
O2 O 0.75285(8) 0.99964(7) 0.18051(10) 0.0362(5) Uani 1 1 d .
H2A H 0.7821 0.9996 0.1768 0.043 Uiso 1 1 d R
O3 O 0.84735(8) 1.03393(8) 0.18588(11) 0.0405(6) Uani 1 1 d .
H3A H 0.8671 1.0507 0.1604 0.049 Uiso 1 1 d R
O4 O 0.93325(8) 0.99288(8) 0.17864(10) 0.0387(5) Uani 1 1 d .
H4B H 0.9562 0.9699 0.1807 0.046 Uiso 1 1 d R
O5 O 1.01495(8) 0.92454(8) 0.18777(10) 0.0382(5) Uani 1 1 d .
H5B H 1.0303 0.9518 0.1975 0.046 Uiso 1 1 d R
O6 O 1.02040(8) 0.83081(8) 0.17933(10) 0.0379(5) Uani 1 1 d .
H6C H 1.0433 0.8436 0.1633 0.045 Uiso 1 1 d R
O7 O 1.01252(8) 0.73575(8) 0.18268(10) 0.0390(5) Uani 1 1 d .
H7C H 0.9995 0.7599 0.1928 0.047 Uiso 1 1 d R
O8 O 0.95290(8) 0.66112(8) 0.17901(11) 0.0392(5) Uani 1 1 d .
H8A H 0.9629 0.6714 0.1467 0.059 Uiso 1 1 d R
O9 O 0.88051(8) 0.59504(8) 0.18412(10) 0.0367(5) Uani 1 1 d .
H9A H 0.9044 0.6089 0.1959 0.044 Uiso 1 1 d R
O10 O 0.78304(9) 0.59264(8) 0.17217(10) 0.0404(6) Uani 1 1 d .
H10J H 0.8005 0.5923 0.1422 0.049 Uiso 1 1 d R
O11 O 0.67032(8) 0.61144(7) 0.17739(10) 0.0337(5) Uani 1 1 d .
H11E H 0.6978 0.6178 0.1670 0.040 Uiso 1 1 d R
O12 O 0.62393(8) 0.69339(8) 0.17092(10) 0.0364(5) Uani 1 1 d .
H12W H 0.6268 0.6712 0.1481 0.044 Uiso 1 1 d R
O13 O 0.58598(8) 0.79122(8) 0.17888(10) 0.0385(5) Uani 1 1 d .
H13B H 0.5571 0.7758 0.1832 0.046 Uiso 1 1 d R
O14 O 0.61873(9) 0.88141(8) 0.18141(10) 0.0384(5) Uani 1 1 d .
H14A H 0.6422 0.8976 0.1743 0.046 Uiso 1 1 d R
O15 O 0.81360(9) 0.97930(8) 0.27313(10) 0.0399(6) Uani 1 1 d .
O16 O 0.94716(8) 0.92853(7) 0.26916(10) 0.0331(5) Uani 1 1 d .
O17 O 0.97258(8) 0.78626(8) 0.26818(9) 0.0348(5) Uani 1 1 d .
O18 O 0.88390(8) 0.65982(7) 0.26616(10) 0.0342(5) Uani 1 1 d .
O19 O 0.73500(8) 0.64212(7) 0.25877(9) 0.0335(5) Uani 1 1 d .
O20 O 0.64467(8) 0.75549(8) 0.26121(10) 0.0354(5) Uani 1 1 d .
O21 O 0.68125(8) 0.90067(8) 0.27299(10) 0.0373(5) Uani 1 1 d .
O22 O 0.70255(8) 0.95554(7) 0.33964(10) 0.0366(5) Uani 1 1 d .
O23 O 0.86741(8) 1.00815(8) 0.33867(10) 0.0384(5) Uani 1 1 d .
O24 O 0.99261(8) 0.89359(7) 0.33760(10) 0.0345(5) Uani 1 1 d .
O25 O 0.97393(8) 0.72611(8) 0.33192(10) 0.0369(5) Uani 1 1 d .
O26 O 0.84473(8) 0.61752(7) 0.33248(10) 0.0344(5) Uani 1 1 d .
O27 O 0.67678(8) 0.64988(8) 0.32715(10) 0.0351(5) Uani 1 1 d .
O28 O 0.62006(8) 0.80553(8) 0.33054(10) 0.0394(5) Uani 1 1 d .
O29 O 0.75684(8) 1.00117(8) 0.41086(10) 0.0387(5) Uani 1 1 d .
H29B H 0.7758 1.0098 0.4369 0.046 Uiso 1 1 d R
O30 O 0.96799(8) 0.97514(8) 0.38054(10) 0.0362(5) Uani 1 1 d .
H30E H 0.9803 0.9495 0.3798 0.043 Uiso 1 1 d R
O31 O 0.97931(9) 0.78430(8) 0.38870(11) 0.0428(6) Uani 1 1 d .
H31B H 0.9968 0.7758 0.4227 0.051 Uiso 1 1 d R
O32 O 0.94300(8) 0.66078(8) 0.40552(9) 0.0350(5) Uani 1 1 d .
H32C H 0.9690 0.6635 0.3886 0.042 Uiso 1 1 d R
O33 O 0.76981(8) 0.59545(8) 0.40273(10) 0.0363(5) Uani 1 1 d .
H33B H 0.7453 0.5979 0.4231 0.044 Uiso 1 1 d R
O34 O 0.61833(8) 0.70173(8) 0.40108(10) 0.0403(6) Uani 1 1 d .
H34A H 0.5994 0.7278 0.4034 0.048 Uiso 1 1 d R
O35 O 0.62928(8) 0.87353(8) 0.40507(10) 0.0369(5) Uani 1 1 d .
H35C H 0.6011 0.8573 0.3988 0.044 Uiso 1 1 d R
O36 O 0.71603(8) 1.00023(7) 0.72700(10) 0.0372(5) Uani 1 1 d .
H36C H 0.6996 0.9900 0.7610 0.045 Uiso 1 1 d R
O37 O 0.65226(9) 0.92887(8) 0.72788(11) 0.0418(6) Uani 1 1 d .
H37B H 0.6517 0.9007 0.7474 0.050 Uiso 1 1 d R
O38 O 0.59313(8) 0.84859(8) 0.72644(10) 0.0381(5) Uani 1 1 d .
H38B H 0.6009 0.8298 0.7590 0.046 Uiso 1 1 d R
O39 O 0.60614(8) 0.75379(8) 0.72883(10) 0.0397(6) Uani 1 1 d .
H39B H 0.6196 0.7249 0.7243 0.060 Uiso 1 1 d R
O40 O 0.62344(8) 0.65827(8) 0.72560(10) 0.0376(5) Uani 1 1 d .
H40A H 0.6313 0.6491 0.7594 0.045 Uiso 1 1 d R
O41 O 0.71024(8) 0.61140(7) 0.72496(10) 0.0381(5) Uani 1 1 d .
H41N H 0.6985 0.6145 0.7627 0.046 Uiso 1 1 d R
O42 O 0.80683(8) 0.58059(8) 0.72166(10) 0.0407(6) Uani 1 1 d .
H42E H 0.7988 0.6050 0.7373 0.049 Uiso 1 1 d R
O43 O 0.89795(8) 0.61953(8) 0.72555(10) 0.0397(6) Uani 1 1 d .
H43B H 0.8846 0.6159 0.7584 0.048 Uiso 1 1 d R
O44 O 0.98334(8) 0.67081(8) 0.72080(10) 0.0343(5) Uani 1 1 d .
H44A H 0.9659 0.6449 0.7198 0.041 Uiso 1 1 d R
O45 O 1.00651(8) 0.76242(8) 0.73261(10) 0.0367(5) Uani 1 1 d .
H45A H 1.0215 0.7846 0.7197 0.044 Uiso 1 1 d R
O46 O 1.03344(8) 0.85381(8) 0.73880(11) 0.0374(5) Uani 1 1 d .
H46A H 1.0432 0.8737 0.7693 0.045 Uiso 1 1 d R
O47 O 0.98416(8) 0.93579(7) 0.74219(10) 0.0375(5) Uani 1 1 d .
H47A H 1.0129 0.9516 0.7388 0.045 Uiso 1 1 d R
O48 O 0.91335(9) 1.01229(8) 0.73378(11) 0.0410(6) Uani 1 1 d .
H48E H 0.9111 0.9830 0.7499 0.049 Uiso 1 1 d R
O49 O 0.81818(9) 1.01765(8) 0.73283(10) 0.0396(6) Uani 1 1 d .
H49B H 0.7899 1.0027 0.7427 0.048 Uiso 1 1 d R
O50 O 0.66127(8) 0.86601(7) 0.64235(9) 0.0322(5) Uani 1 1 d .
O51 O 0.65508(8) 0.71752(8) 0.63997(10) 0.0354(5) Uani 1 1 d .
O52 O 0.77193(8) 0.63305(7) 0.63896(10) 0.0354(5) Uani 1 1 d .
O53 O 0.91434(8) 0.68187(7) 0.63855(10) 0.0323(5) Uani 1 1 d .
O54 O 0.98014(8) 0.81797(8) 0.64427(10) 0.0382(5) Uani 1 1 d .
O55 O 0.92343(8) 0.95020(8) 0.64866(11) 0.0398(6) Uani 1 1 d .
O56 O 0.77554(8) 0.96718(7) 0.64545(10) 0.0329(5) Uani 1 1 d .
O57 O 0.71792(8) 0.96333(8) 0.58013(10) 0.0345(5) Uani 1 1 d .
O58 O 0.62133(9) 0.82337(8) 0.57321(10) 0.0383(5) Uani 1 1 d .
O59 O 0.66083(8) 0.66104(7) 0.57213(10) 0.0362(5) Uani 1 1 d .
O60 O 0.82631(8) 0.61055(8) 0.57131(10) 0.0367(5) Uani 1 1 d .
O61 O 0.96474(8) 0.71098(8) 0.57409(10) 0.0387(5) Uani 1 1 d .
O62 O 1.00774(8) 0.87499(8) 0.58462(10) 0.0385(5) Uani 1 1 d .
O63 O 0.88797(8) 0.99404(8) 0.58449(10) 0.0365(5) Uani 1 1 d .
O64 O 0.65461(8) 0.91916(7) 0.50852(10) 0.0346(5) Uani 1 1 d .
H64B H 0.6530 0.9042 0.4770 0.042 Uiso 1 1 d R
O65 O 0.60651(9) 0.74943(8) 0.50600(10) 0.0390(6) Uani 1 1 d .
H65A H 0.5847 0.7549 0.5299 0.047 Uiso 1 1 d R
O66 O 0.71531(8) 0.60553(7) 0.50331(10) 0.0328(5) Uani 1 1 d .
H66E H 0.6840 0.6019 0.5164 0.039 Uiso 1 1 d R
O67 O 0.90220(8) 0.62485(8) 0.50312(10) 0.0353(5) Uani 1 1 d .
H67A H 0.9183 0.6287 0.4724 0.042 Uiso 1 1 d R
O68 O 1.00865(9) 0.77697(8) 0.50617(10) 0.0401(6) Uani 1 1 d .
H68C H 1.0239 0.7545 0.5289 0.048 Uiso 1 1 d R
O69 O 1.00387(9) 0.95300(8) 0.52953(11) 0.0423(6) Uani 1 1 d .
H69A H 1.0278 0.9465 0.5493 0.051 Uiso 1 1 d R
O70 O 0.81832(9) 1.01570(8) 0.51309(10) 0.0409(6) Uani 1 1 d .
H70C H 0.8375 1.0346 0.5366 0.049 Uiso 1 1 d R
O71 O 0.60929(8) 0.88167(8) 0.84524(10) 0.0369(5) Uani 1 1 d .
H71C H 0.5952 0.8587 0.8576 0.044 Uiso 1 1 d R
O72 O 0.67425(8) 0.95122(8) 0.84494(10) 0.0386(5) Uani 1 1 d .
H72D H 0.6739 0.9775 0.8586 0.046 Uiso 1 1 d R
O73 O 0.75158(8) 1.00710(8) 0.84848(10) 0.0393(5) Uani 1 1 d .
H73A H 0.7532 1.0342 0.8265 0.047 Uiso 1 1 d R
O74 O 0.85225(8) 1.00140(8) 0.84455(10) 0.0357(5) Uani 1 1 d .
H74B H 0.8817 0.9869 0.8469 0.043 Uiso 1 1 d R
O75 O 0.94935(8) 0.97708(8) 0.86010(10) 0.0383(5) Uani 1 1 d .
H75A H 0.9543 0.9595 0.8256 0.046 Uiso 1 1 d R
O76 O 0.99612(8) 0.89585(8) 0.85711(10) 0.0376(5) Uani 1 1 d .
H76A H 1.0209 0.8900 0.8755 0.045 Uiso 1 1 d R
O77 O 1.02967(8) 0.80973(7) 0.85306(10) 0.0366(5) Uani 1 1 d .
H77A H 1.0515 0.8066 0.8285 0.044 Uiso 1 1 d R
O78 O 0.99575(8) 0.72226(8) 0.84404(10) 0.0365(5) Uani 1 1 d .
H78E H 0.9706 0.7233 0.8166 0.044 Uiso 1 1 d R
O79 O 0.95267(8) 0.63506(8) 0.84319(11) 0.0385(5) Uani 1 1 d .
H79A H 0.9372 0.6518 0.8151 0.046 Uiso 1 1 d R
O80 O 0.86232(9) 0.60168(8) 0.83744(10) 0.0387(5) Uani 1 1 d .
H80A H 0.8332 0.6053 0.8355 0.046 Uiso 1 1 d R
O81 O 0.76598(8) 0.58556(8) 0.84051(10) 0.0375(5) Uani 1 1 d .
H81C H 0.7433 0.5701 0.8283 0.045 Uiso 1 1 d R
O82 O 0.68153(8) 0.62659(7) 0.84418(10) 0.0348(5) Uani 1 1 d .
H82A H 0.6551 0.6281 0.8604 0.042 Uiso 1 1 d R
O83 O 0.61026(8) 0.69392(8) 0.84754(10) 0.0352(5) Uani 1 1 d .
H83B H 0.5954 0.7141 0.8296 0.042 Uiso 1 1 d R
O84 O 0.60257(8) 0.78752(7) 0.84268(10) 0.0338(5) Uani 1 1 d .
H84C H 0.5737 0.7822 0.8429 0.041 Uiso 1 1 d R
O85 O 0.73578(8) 0.95172(8) 0.93857(9) 0.0350(5) Uani 1 1 d .
O86 O 0.88447(8) 0.95238(7) 0.94337(10) 0.0371(5) Uani 1 1 d .
O87 O 0.97475(8) 0.83443(8) 0.94500(9) 0.0360(5) Uani 1 1 d .
O88 O 0.94097(7) 0.69139(8) 0.93510(10) 0.0337(5) Uani 1 1 d .
O89 O 0.80570(8) 0.62615(7) 0.93383(9) 0.0327(5) Uani 1 1 d .
O90 O 0.67163(8) 0.68853(7) 0.93777(9) 0.0322(5) Uani 1 1 d .
O91 O 0.64446(8) 0.83354(7) 0.93770(10) 0.0336(5) Uani 1 1 d .
O92 O 0.63717(8) 0.89307(8) 0.99923(10) 0.0399(5) Uani 1 1 d .
O93 O 0.77841(8) 0.99688(7) 1.00124(10) 0.0363(5) Uani 1 1 d .
O94 O 0.94519(8) 0.94083(8) 1.00973(11) 0.0386(5) Uani 1 1 d .
O95 O 1.00509(8) 0.78148(7) 1.00462(10) 0.0360(5) Uani 1 1 d .
O96 O 0.92238(8) 0.63344(8) 0.99478(11) 0.0389(5) Uani 1 1 d .
O97 O 0.75009(8) 0.60389(7) 0.99504(10) 0.0354(5) Uani 1 1 d .
O98 O 0.62373(8) 0.72421(8) 1.00085(10) 0.0355(5) Uani 1 1 d .
O100 O 0.86096(8) 1.01586(8) 1.06777(10) 0.0385(5) Uani 1 1 d .
H10I H 0.8905 1.0126 1.0865 0.046 Uiso 1 1 d R
O101 O 1.00638(9) 0.88163(8) 1.07296(11) 0.0433(6) Uani 1 1 d .
H10Z H 1.0218 0.8534 1.0733 0.065 Uiso 1 1 d R
O102 O 0.99807(9) 0.69380(8) 1.06944(10) 0.0388(5) Uani 1 1 d .
H10F H 1.0229 0.7090 1.0889 0.058 Uiso 1 1 d R
O103 O 0.85854(8) 0.58181(7) 1.05638(10) 0.0352(5) Uani 1 1 d .
H10S H 0.8811 0.5752 1.0860 0.042 Uiso 1 1 d R
O104 O 0.73294(8) 0.65185(8) 1.09937(10) 0.0375(5) Uani 1 1 d .
H10E H 0.7576 0.6384 1.0894 0.045 Uiso 1 1 d R
O105 O 0.65861(8) 0.76421(8) 1.09409(10) 0.0359(5) Uani 1 1 d .
H10W H 0.6528 0.7333 1.0873 0.043 Uiso 1 1 d R
O106 O 0.67212(9) 0.96737(8) 1.06771(10) 0.0428(6) Uani 1 1 d .
H10L H 0.6400 0.9654 1.0575 0.051 Uiso 1 1 d R
O107 O 0.64871(8) 1.05852(7) 0.54944(11) 0.0378(5) Uani 1 1 d .
H10O H 0.6213 1.0651 0.5391 0.045 Uiso 1 1 d R
H10G H 0.6597 1.0847 0.5482 0.045 Uiso 1 1 d R
O108 O 0.58151(8) 1.00664(8) 0.40075(11) 0.0403(6) Uani 1 1 d .
H10K H 0.5860 1.0006 0.3648 0.048 Uiso 1 1 d R
H10H H 0.5663 1.0308 0.4021 0.048 Uiso 1 1 d R
O1W O 0.1022(2) 0.9134(2) 0.5074(3) 0.0469(15) Uani 0.40 1 d P
H1X H 0.1086 0.8949 0.5343 0.056 Uiso 0.40 1 d PR
H1Y H 0.1026 0.9003 0.4744 0.056 Uiso 0.40 1 d PR
O2W O 0.9094(2) 0.0806(2) 0.0085(3) 0.0419(14) Uani 0.40 1 d P
H2X H 0.9112 0.1015 0.0333 0.050 Uiso 0.40 1 d PR
H2Y H 0.8850 0.0837 -0.0119 0.050 Uiso 0.40 1 d PR
O3W O 0.7508(2) 0.7337(2) 0.1076(3) 0.0392(13) Uani 0.40 1 d P
H3X H 0.7263 0.7271 0.1261 0.047 Uiso 0.40 1 d PR
H3Y H 0.7731 0.7181 0.1205 0.047 Uiso 0.40 1 d PR
O4W O 0.6460(2) 0.3364(2) 0.0547(3) 0.0427(15) Uani 0.40 1 d P
H4X H 0.6664 0.3512 0.0363 0.051 Uiso 0.40 1 d PR
H4Y H 0.6321 0.3192 0.0311 0.051 Uiso 0.40 1 d PR
O5W O 0.02053(19) 0.39899(19) 0.0641(2) 0.0361(13) Uani 0.40 1 d P
H5X H 0.0121 0.4149 0.0352 0.043 Uiso 0.40 1 d PR
H5Y H 0.0124 0.4114 0.0959 0.043 Uiso 0.40 1 d PR
O6W O 0.0255(2) 0.5849(2) 0.6486(3) 0.0413(14) Uani 0.40 1 d P
H6X H 0.0372 0.5662 0.6723 0.050 Uiso 0.40 1 d PR
H6Y H 0.0416 0.6085 0.6488 0.050 Uiso 0.40 1 d PR
O7W O 0.0195(2) 0.5840(2) 0.8020(3) 0.0417(14) Uani 0.40 1 d P
H7X H 0.0412 0.5678 0.8150 0.050 Uiso 0.40 1 d PR
H7Y H 0.0211 0.5842 0.7648 0.050 Uiso 0.40 1 d PR
O8W O 0.0261(2) 0.68995(19) 0.4662(3) 0.0432(14) Uani 0.40 1 d P
H8X H 0.0255 0.6790 0.5006 0.052 Uiso 0.40 1 d PR
H8Y H 0.0512 0.6826 0.4494 0.052 Uiso 0.40 1 d PR
O9W O 0.6252(2) 0.31229(19) 0.9046(2) 0.0389(14) Uani 0.40 1 d P
H9X H 0.6480 0.3110 0.8811 0.047 Uiso 0.40 1 d PR
H9Y H 0.6333 0.3258 0.9356 0.047 Uiso 0.40 1 d PR
O10W O 0.2638(2) 0.6419(2) 0.1710(3) 0.0433(15) Uani 0.40 1 d P
H10X H 0.2777 0.6292 0.1993 0.052 Uiso 0.40 1 d PR
H10Y H 0.2805 0.6409 0.1404 0.052 Uiso 0.40 1 d PR
O11W O 0.2709(2) 0.68449(19) 0.0477(3) 0.0467(16) Uani 0.40 1 d P
H11X H 0.2443 0.6932 0.0366 0.056 Uiso 0.40 1 d PR
H11Y H 0.2813 0.6656 0.0235 0.056 Uiso 0.40 1 d PR
O12W O 0.2754(2) 0.7436(2) 0.2210(2) 0.0383(13) Uani 0.40 1 d P
H12X H 0.2791 0.7715 0.2177 0.046 Uiso 0.40 1 d PR
H12Y H 0.2502 0.7383 0.2389 0.046 Uiso 0.40 1 d PR
O13W O 0.5026(2) 0.9483(2) 0.0685(3) 0.0424(15) Uani 0.40 1 d P
H13X H 0.5109 0.9660 0.0955 0.051 Uiso 0.40 1 d PR
H13Y H 0.5260 0.9339 0.0562 0.051 Uiso 0.40 1 d PR
O14W O 0.9069(2) 0.51205(18) 0.1586(3) 0.0385(14) Uani 0.40 1 d P
H14X H 0.9335 0.5208 0.1477 0.046 Uiso 0.40 1 d PR
H14Y H 0.9079 0.5045 0.1945 0.046 Uiso 0.40 1 d PR
O15W O 0.2667(2) 0.7581(2) 0.0711(3) 0.0428(15) Uani 0.40 1 d P
H15L H 0.2915 0.7694 0.0846 0.051 Uiso 0.40 1 d PR
H15B H 0.2559 0.7397 0.0957 0.051 Uiso 0.40 1 d PR
O16W O 0.2912(2) 0.7101(2) 0.1373(3) 0.0444(15) Uani 0.40 1 d P
H16E H 0.2724 0.6884 0.1390 0.053 Uiso 0.40 1 d PR
H16F H 0.3178 0.7006 0.1278 0.053 Uiso 0.40 1 d PR
O17W O 0.54869(18) 0.04379(18) 0.3164(2) 0.0498(13) Uani 0.50 1 d P
H17C H 0.5695 0.0545 0.2941 0.060 Uiso 0.50 1 d PR
H17B H 0.5315 0.0264 0.2967 0.060 Uiso 0.50 1 d PR
O18W O 0.5205(3) 0.9575(3) 0.6690(4) 0.042(2) Uani 0.30 1 d P
H18X H 0.5214 0.9464 0.7032 0.051 Uiso 0.30 1 d PR
H18Y H 0.4991 0.9768 0.6673 0.051 Uiso 0.30 1 d PR
O19W O 0.5298(2) 0.9505(2) 0.4929(3) 0.0436(15) Uani 0.40 1 d P
H19X H 0.5281 0.9518 0.5301 0.052 Uiso 0.40 1 d PR
H19Y H 0.5568 0.9416 0.4837 0.052 Uiso 0.40 1 d PR
O20W O 0.9126(2) 0.51496(19) -0.0037(3) 0.0381(13) Uani 0.40 1 d P
H20X H 0.9007 0.5077 0.0290 0.057 Uiso 0.40 1 d PR
H20Y H 0.9413 0.5201 0.0008 0.057 Uiso 0.40 1 d PR
O21W O 0.9767(3) 0.4068(3) 0.1735(3) 0.0422(19) Uani 0.30 1 d P
H21X H 0.9706 0.3892 0.2016 0.063 Uiso 0.30 1 d PR
H21Y H 1.0057 0.4112 0.1719 0.063 Uiso 0.30 1 d PR
O22W O 0.6938(2) 0.3804(2) 0.8843(3) 0.0304(16) Uani 0.30 1 d P
H22X H 0.7071 0.3816 0.8510 0.036 Uiso 0.30 1 d PR
H22Y H 0.7043 0.4009 0.9062 0.036 Uiso 0.30 1 d PR
O23W O 0.3582(2) 0.7206(2) 0.1627(3) 0.0461(15) Uani 0.40 1 d P
H23X H 0.3713 0.7072 0.1910 0.055 Uiso 0.40 1 d PR
H23Y H 0.3753 0.7417 0.1510 0.055 Uiso 0.40 1 d PR
S1 S 0.84397(3) 0.84997(3) 0.52480(4) 0.03434(18) Uani 1 1 d .
S2 S 0.78583(3) 0.76347(3) 0.52229(4) 0.03464(18) Uani 1 1 d .
S3 S 0.78558(3) 0.76449(3) 0.39108(4) 0.03526(18) Uani 1 1 d .
S4 S 0.84173(3) 0.85270(3) 0.39275(4) 0.03543(18) Uani 1 1 d .

loop_
_atom_site_aniso_label
_atom_site_aniso_U_11
_atom_site_aniso_U_22
_atom_site_aniso_U_33
_atom_site_aniso_U_23
_atom_site_aniso_U_13
_atom_site_aniso_U_12
C1 0.0355(19) 0.0428(19) 0.041(2) -0.0010(16) 0.0026(15) -0.0057(16)
C2 0.039(2) 0.045(2) 0.0384(19) -0.0061(16) 0.0041(16) 0.0002(16)
C3 0.0364(19) 0.0288(16) 0.0378(18) 0.0118(14) -0.0011(14) 0.0025(14)
C4 0.0403(19) 0.0258(16) 0.0387(18) 0.0057(14) -0.0006(15) -0.0027(14)
C5 0.0357(18) 0.0288(16) 0.0364(18) 0.0054(14) 0.0020(14) 0.0092(14)
C6 0.0380(19) 0.0347(18) 0.0351(18) 0.0117(14) 0.0008(14) -0.0034(14)
C7 0.0314(19) 0.046(2) 0.043(2) 0.0072(16) -0.0025(15) 0.0018(15)
C8 0.047(2) 0.0339(18) 0.0387(19) 0.0019(15) 0.0012(16) 0.0006(16)
C9 0.046(2) 0.0309(17) 0.0360(18) 0.0067(14) -0.0001(15) -0.0004(15)
C10 0.044(2) 0.045(2) 0.041(2) 0.0041(16) 0.0004(16) 0.0090(17)
C11 0.0342(18) 0.0395(18) 0.0365(18) 0.0032(15) -0.0019(14) 0.0009(15)
C12 0.0305(18) 0.0394(18) 0.0369(18) 0.0033(15) 0.0019(14) -0.0012(14)
C13 0.0376(19) 0.0313(17) 0.0389(18) -0.0034(14) 0.0018(15) 0.0050(14)
C14 0.0255(16) 0.0402(18) 0.0383(18) 0.0006(15) 0.0005(13) 0.0006(14)
C15 0.0351(19) 0.0404(19) 0.0386(19) -0.0004(15) 0.0017(15) 0.0009(15)
C16 0.0337(18) 0.0416(19) 0.0390(19) -0.0015(15) -0.0009(15) 0.0014(15)
C17 0.0297(17) 0.0371(17) 0.0344(18) -0.0027(14) -0.0018(14) -0.0018(14)
C18 0.0230(16) 0.0367(17) 0.0371(18) -0.0077(14) -0.0070(13) -0.0018(13)
C19 0.0219(16) 0.0400(18) 0.0410(19) -0.0024(15) 0.0009(13) -0.0001(14)
C20 0.0340(19) 0.048(2) 0.0395(19) -0.0025(16) -0.0032(15) 0.0001(16)
C21 0.044(2) 0.0406(19) 0.0377(19) -0.0047(16) 0.0014(15) -0.0029(16)
C22 0.041(2) 0.0322(17) 0.043(2) 0.0020(15) -0.0034(16) -0.0023(15)
C23 0.0316(18) 0.0352(17) 0.0372(18) 0.0048(14) 0.0001(14) -0.0008(14)
C24 0.0319(17) 0.0316(16) 0.0377(18) 0.0047(14) 0.0034(14) -0.0032(14)
C25 0.0324(18) 0.0397(19) 0.0404(19) -0.0001(15) 0.0019(14) -0.0020(15)
C26 0.042(2) 0.0339(17) 0.0369(18) 0.0043(14) 0.0002(15) 0.0062(15)
C27 0.041(2) 0.0322(17) 0.0350(18) 0.0022(14) -0.0014(15) 0.0056(15)
C28 0.0393(19) 0.0353(17) 0.0341(18) 0.0044(14) -0.0014(14) -0.0004(15)
C29 0.0301(17) 0.0235(15) 0.0377(17) -0.0019(13) 0.0007(13) -0.0062(12)
C30 0.0330(18) 0.0378(18) 0.0302(17) -0.0131(13) 0.0023(13) 0.0019(14)
C31 0.041(2) 0.0384(18) 0.0372(18) 0.0006(15) -0.0014(15) 0.0027(16)
C32 0.0355(18) 0.0408(18) 0.0315(17) -0.0016(14) -0.0032(14) 0.0036(15)
C33 0.0219(15) 0.0383(18) 0.0388(18) 0.0020(14) -0.0010(13) -0.0050(13)
C34 0.0200(15) 0.0401(18) 0.0399(18) 0.0001(15) 0.0019(13) -0.0020(14)
C35 0.039(2) 0.0405(18) 0.0376(18) 0.0010(15) 0.0013(15) 0.0013(15)
C36 0.0353(18) 0.0377(18) 0.0374(18) -0.0014(15) 0.0031(14) 0.0021(15)
C37 0.0359(19) 0.0394(18) 0.0360(18) 0.0000(15) -0.0045(14) -0.0008(15)
C38 0.0350(18) 0.044(2) 0.0339(18) 0.0005(15) -0.0013(14) -0.0010(15)
C39 0.0354(19) 0.0387(18) 0.0351(18) -0.0013(15) -0.0009(14) 0.0027(15)
C40 0.0282(17) 0.0372(18) 0.0407(19) -0.0014(14) -0.0031(14) 0.0044(14)
C41 0.048(2) 0.0322(17) 0.0375(19) -0.0060(14) 0.0004(16) 0.0005(15)
C42 0.045(2) 0.0347(18) 0.0398(19) -0.0028(15) 0.0030(16) -0.0011(15)
C43 0.0364(18) 0.0257(15) 0.0371(18) -0.0047(13) 0.0053(14) 0.0030(13)
C44 0.0340(18) 0.0364(18) 0.0344(18) 0.0043(14) 0.0000(14) 0.0048(14)
C45 0.0295(18) 0.0423(19) 0.046(2) -0.0012(16) 0.0010(15) -0.0126(15)
C46 0.0285(17) 0.0375(18) 0.0374(18) 0.0005(14) 0.0014(13) -0.0012(14)
C47 0.0216(16) 0.0445(19) 0.052(2) -0.0039(16) 0.0000(14) -0.0073(15)
C48 0.0318(18) 0.0346(17) 0.046(2) -0.0008(15) -0.0019(15) 0.0052(14)
C49 0.0277(17) 0.0360(18) 0.044(2) 0.0038(15) -0.0003(14) -0.0022(14)
C50 0.0218(16) 0.0453(19) 0.0364(18) -0.0011(15) 0.0038(13) 0.0023(14)
C51 0.0259(16) 0.049(2) 0.0316(17) -0.0005(15) -0.0029(13) 0.0080(15)
C52 0.0157(15) 0.0461(19) 0.0358(17) 0.0008(15) 0.0030(12) 0.0014(13)
C53 0.040(2) 0.0380(18) 0.0326(17) -0.0002(14) -0.0053(14) -0.0018(15)
C54 0.0303(17) 0.0371(17) 0.0336(17) 0.0061(14) -0.0050(13) 0.0066(14)
C55 0.0357(19) 0.0433(19) 0.0358(19) 0.0002(15) 0.0025(14) -0.0009(15)
C56 0.037(2) 0.049(2) 0.0364(18) -0.0018(16) -0.0041(15) 0.0024(16)
C57 0.0347(18) 0.0297(16) 0.0371(18) 0.0054(14) 0.0038(14) -0.0016(14)
C58 0.0410(19) 0.0287(16) 0.0336(17) -0.0096(13) -0.0022(14) 0.0024(14)
C59 0.041(2) 0.0334(17) 0.0348(18) -0.0038(14) -0.0007(14) 0.0083(15)
C60 0.0300(17) 0.0417(18) 0.0308(16) 0.0040(14) 0.0050(13) -0.0114(14)
C61 0.0367(19) 0.0332(17) 0.0389(18) 0.0050(14) -0.0006(14) 0.0025(14)
C62 0.0317(18) 0.0308(17) 0.0386(18) -0.0006(14) -0.0003(14) 0.0007(14)
C63 0.0351(19) 0.0352(17) 0.0353(18) 0.0041(14) -0.0032(14) 0.0016(14)
C64 0.0361(19) 0.0334(17) 0.0394(19) 0.0049(15) -0.0006(14) -0.0018(14)
C65 0.040(2) 0.0411(19) 0.0353(18) 0.0071(15) -0.0003(15) -0.0027(16)
C66 0.0274(17) 0.0373(18) 0.0355(17) 0.0082(14) 0.0008(13) -0.0054(14)
C67 0.0316(18) 0.0423(19) 0.0344(18) -0.0003(15) 0.0005(14) -0.0009(14)
C68 0.0386(19) 0.0373(18) 0.0375(18) 0.0017(15) -0.0063(15) -0.0058(15)
C69 0.0320(18) 0.0404(19) 0.042(2) -0.0002(15) -0.0038(15) -0.0001(15)
C70 0.0111(13) 0.0339(16) 0.0429(18) 0.0021(14) -0.0018(12) 0.0048(12)
C71 0.0304(18) 0.0393(19) 0.0435(19) 0.0008(15) 0.0003(15) -0.0009(15)
C72 0.044(2) 0.0319(17) 0.044(2) 0.0043(15) 0.0050(16) -0.0017(15)
C73 0.0262(16) 0.0316(17) 0.0438(19) -0.0026(14) 0.0006(14) 0.0022(13)
C74 0.046(2) 0.0276(17) 0.044(2) -0.0005(15) 0.0004(16) 0.0028(15)
C75 0.040(2) 0.0358(18) 0.0348(18) -0.0056(14) 0.0008(14) 0.0012(15)
C76 0.041(2) 0.0306(17) 0.0392(19) -0.0048(14) -0.0044(15) 0.0046(14)
C77 0.0334(18) 0.0323(17) 0.0363(18) -0.0007(14) 0.0043(14) 0.0008(14)
C78 0.0286(17) 0.0402(18) 0.0351(18) 0.0028(14) 0.0041(13) -0.0024(14)
C79 0.0318(18) 0.0345(17) 0.0433(19) 0.0063(15) 0.0025(15) 0.0039(14)
C80 0.0369(19) 0.0352(17) 0.0369(18) 0.0030(14) 0.0006(14) 0.0016(14)
C81 0.043(2) 0.0348(17) 0.0265(16) 0.0030(13) 0.0024(14) -0.0053(15)
C82 0.0394(19) 0.0235(15) 0.0351(17) -0.0046(13) -0.0021(14) -0.0008(14)
C83 0.043(2) 0.0346(17) 0.0343(18) 0.0024(14) 0.0035(15) -0.0036(15)
C84 0.0243(16) 0.0478(19) 0.0349(18) -0.0066(15) 0.0026(13) 0.0047(14)
C85 0.0379(19) 0.0393(18) 0.0357(18) -0.0006(15) -0.0018(15) -0.0001(15)
C86 0.0313(18) 0.0431(19) 0.0366(18) 0.0028(15) -0.0033(14) 0.0042(15)
C87 0.0329(18) 0.0350(17) 0.0329(17) 0.0030(14) 0.0000(14) 0.0049(14)
C88 0.0380(18) 0.0253(15) 0.0389(18) -0.0028(13) -0.0013(15) 0.0027(13)
C89 0.0393(19) 0.0376(18) 0.0341(18) -0.0057(14) 0.0018(14) 0.0010(15)
C90 0.0328(18) 0.0438(19) 0.041(2) -0.0120(15) 0.0013(15) -0.0020(15)
C91 0.0288(16) 0.0386(17) 0.0378(18) 0.0018(15) -0.0004(14) 0.0007(14)
C92 0.0357(19) 0.0370(18) 0.0363(18) -0.0018(14) 0.0002(14) -0.0002(14)
C93 0.0350(18) 0.0301(16) 0.0327(17) 0.0039(13) -0.0008(14) -0.0024(13)
C94 0.043(2) 0.0304(16) 0.0369(19) -0.0037(14) -0.0011(15) 0.0011(14)
C95 0.0383(19) 0.0354(17) 0.0362(18) 0.0026(14) -0.0005(15) 0.0019(15)
C96 0.0345(18) 0.0330(17) 0.0356(18) 0.0030(14) 0.0015(14) 0.0077(14)
C97 0.043(2) 0.0387(18) 0.0366(19) -0.0031(15) -0.0033(15) -0.0011(15)
C98 0.0299(18) 0.0426(19) 0.0371(18) 0.0015(15) -0.0036(14) -0.0021(14)
C99 0.0303(18) 0.0440(19) 0.0317(17) 0.0007(15) 0.0054(13) -0.0041(14)
C100 0.0251(16) 0.0405(18) 0.0358(18) 0.0003(15) 0.0008(13) -0.0047(13)
C101 0.046(2) 0.043(2) 0.0367(19) -0.0010(15) 0.0005(16) 0.0044(17)
C102 0.044(2) 0.0366(18) 0.0350(18) -0.0026(15) -0.0060(15) -0.0035(15)
C103 0.0377(18) 0.0369(17) 0.0372(18) 0.0014(15) -0.0014(15) 0.0000(15)
C104 0.0367(19) 0.0408(19) 0.0395(19) -0.0007(15) -0.0017(15) -0.0028(15)
C105 0.0214(15) 0.054(2) 0.0289(16) 0.0005(15) -0.0007(13) -0.0023(14)
C106 0.051(2) 0.0333(17) 0.040(2) 0.0013(15) -0.0020(16) -0.0022(16)
C107 0.0261(17) 0.050(2) 0.0330(17) -0.0014(15) 0.0007(13) -0.0045(15)
C108 0.0325(18) 0.049(2) 0.039(2) 0.0003(16) -0.0050(14) -0.0102(16)
C109 0.0303(17) 0.0348(17) 0.042(2) 0.0066(15) -0.0017(14) 0.0044(14)
C110 0.039(2) 0.0372(18) 0.0402(19) 0.0095(15) -0.0021(15) 0.0031(15)
C111 0.0388(19) 0.0285(16) 0.0361(18) 0.0002(14) 0.0018(14) 0.0056(14)
C112 0.0383(18) 0.0240(15) 0.0343(17) 0.0081(13) -0.0044(14) 0.0050(13)
C113 0.0348(18) 0.0286(16) 0.0358(18) 0.0054(13) -0.0009(14) 0.0004(13)
C114 0.0301(17) 0.0327(16) 0.0300(16) -0.0024(13) 0.0009(13) 0.0034(13)
C115 0.0386(19) 0.0297(16) 0.0362(18) -0.0017(14) 0.0004(14) 0.0005(14)
C116 0.044(2) 0.0297(16) 0.0340(17) 0.0028(14) -0.0025(15) 0.0025(15)
C117 0.0397(19) 0.0286(16) 0.0335(17) -0.0018(13) 0.0001(14) 0.0013(14)
C118 0.049(2) 0.0421(19) 0.0351(19) -0.0003(15) 0.0007(16) 0.0086(17)
C119 0.0208(16) 0.0444(19) 0.0347(17) 0.0113(14) 0.0078(13) 0.0015(13)
C120 0.0341(18) 0.0411(18) 0.0337(18) -0.0004(14) -0.0006(14) -0.0010(15)
C121 0.0317(17) 0.0327(16) 0.0378(18) 0.0021(14) 0.0004(14) -0.0019(13)
C122 0.0166(14) 0.0435(18) 0.0314(16) -0.0014(14) -0.0013(12) -0.0054(13)
C123 0.0269(16) 0.0365(17) 0.0330(17) 0.0017(14) -0.0002(13) 0.0012(14)
C124 0.0275(16) 0.0346(17) 0.0387(18) -0.0006(14) -0.0018(13) -0.0001(13)
C125 0.0296(17) 0.0369(17) 0.0381(18) -0.0018(14) -0.0063(14) 0.0063(14)
C126 0.0254(16) 0.0470(19) 0.0326(17) 0.0005(15) -0.0020(13) -0.0003(14)
C127 0.0331(19) 0.044(2) 0.0400(19) -0.0041(15) -0.0028(15) 0.0061(15)
C128 0.0295(17) 0.0431(19) 0.0406(19) -0.0015(15) 0.0012(14) 0.0030(15)
C129 0.0323(18) 0.0324(17) 0.0408(19) -0.0038(14) 0.0013(14) 0.0062(14)
C130 0.050(2) 0.045(2) 0.0372(19) 0.0015(16) -0.0029(16) 0.0034(18)
C131 0.0337(19) 0.057(2) 0.043(2) -0.0088(17) 0.0087(15) 0.0033(17)
C132 0.044(2) 0.0414(19) 0.042(2) -0.0014(16) 0.0027(16) 0.0027(16)
C133 0.0227(16) 0.050(2) 0.0394(19) -0.0010(16) -0.0021(14) 0.0045(15)
C134 0.0363(19) 0.0428(19) 0.0402(19) 0.0010(16) -0.0060(15) 0.0037(16)
N1 0.0402(17) 0.0397(16) 0.0343(15) 0.0057(12) 0.0080(13) 0.0085(13)
N2 0.0308(15) 0.0377(15) 0.0384(16) 0.0022(12) -0.0083(12) 0.0009(12)
N3 0.0386(17) 0.0428(16) 0.0349(15) 0.0058(12) 0.0127(13) 0.0116(13)
N4 0.0415(17) 0.0485(18) 0.0368(16) -0.0021(13) -0.0077(13) -0.0003(14)
Na1 0.0409(7) 0.0362(7) 0.0363(7) 0.0006(6) 0.0004(6) 0.0030(6)
Ni1 0.0337(2) 0.0336(2) 0.0376(2) -0.00132(19) 0.00099(18) 0.00296(18)
O1 0.0361(13) 0.0344(12) 0.0376(13) -0.0015(10) -0.0029(10) 0.0024(10)
O2 0.0365(13) 0.0324(11) 0.0397(13) 0.0084(10) -0.0014(10) 0.0017(10)
O3 0.0368(14) 0.0399(13) 0.0448(14) 0.0051(11) 0.0025(11) -0.0051(11)
O4 0.0358(13) 0.0387(13) 0.0415(14) 0.0078(11) -0.0016(11) -0.0078(10)
O5 0.0354(13) 0.0417(13) 0.0375(13) 0.0014(10) 0.0062(10) 0.0019(10)
O6 0.0338(13) 0.0412(13) 0.0386(13) -0.0021(10) -0.0040(10) 0.0004(11)
O7 0.0391(14) 0.0370(13) 0.0409(13) 0.0002(11) -0.0049(11) 0.0041(10)
O8 0.0393(14) 0.0378(13) 0.0404(13) 0.0003(11) -0.0033(11) -0.0006(11)
O9 0.0342(13) 0.0372(13) 0.0388(13) -0.0019(10) 0.0022(10) -0.0015(10)
O10 0.0437(14) 0.0444(14) 0.0332(13) 0.0044(10) -0.0014(10) -0.0020(11)
O11 0.0281(12) 0.0392(13) 0.0339(12) -0.0012(10) -0.0013(9) -0.0019(10)
O12 0.0324(12) 0.0382(12) 0.0387(13) 0.0064(10) 0.0006(10) 0.0059(10)
O13 0.0408(14) 0.0386(13) 0.0361(13) -0.0013(10) -0.0048(10) 0.0003(11)
O14 0.0445(14) 0.0345(12) 0.0362(13) 0.0059(10) 0.0025(11) 0.0028(10)
O15 0.0403(14) 0.0387(13) 0.0408(13) 0.0062(10) 0.0006(11) 0.0035(11)
O16 0.0338(13) 0.0314(12) 0.0340(12) 0.0026(9) 0.0003(10) -0.0015(10)
O17 0.0329(12) 0.0441(13) 0.0275(11) 0.0000(10) 0.0017(9) 0.0005(10)
O18 0.0320(12) 0.0370(12) 0.0337(12) -0.0004(10) 0.0011(9) 0.0047(10)
O19 0.0431(14) 0.0318(12) 0.0257(11) -0.0005(9) -0.0015(9) 0.0008(10)
O20 0.0303(12) 0.0420(13) 0.0340(12) 0.0002(10) 0.0003(10) -0.0039(10)
O21 0.0370(13) 0.0430(13) 0.0318(12) -0.0021(10) 0.0008(10) 0.0002(11)
O22 0.0361(13) 0.0352(12) 0.0385(13) -0.0055(10) 0.0020(10) 0.0001(10)
O23 0.0346(13) 0.0416(13) 0.0390(13) 0.0054(10) -0.0022(10) 0.0012(10)
O24 0.0280(12) 0.0366(12) 0.0391(13) -0.0060(10) -0.0043(9) 0.0002(10)
O25 0.0330(13) 0.0420(13) 0.0358(13) -0.0032(10) 0.0035(10) 0.0001(10)
O26 0.0359(13) 0.0324(11) 0.0347(12) 0.0013(10) 0.0021(10) 0.0000(10)
O27 0.0323(12) 0.0383(12) 0.0346(12) -0.0001(10) -0.0014(10) -0.0018(10)
O28 0.0433(14) 0.0392(13) 0.0359(13) -0.0013(11) -0.0014(10) 0.0011(11)
O29 0.0404(14) 0.0407(13) 0.0351(13) 0.0081(10) -0.0012(10) 0.0026(11)
O30 0.0365(13) 0.0389(13) 0.0332(12) -0.0009(10) -0.0038(10) -0.0048(10)
O31 0.0490(15) 0.0384(13) 0.0411(14) -0.0069(11) 0.0145(11) -0.0039(11)
O32 0.0315(12) 0.0459(13) 0.0277(12) 0.0048(10) -0.0110(9) 0.0040(10)
O33 0.0333(12) 0.0397(13) 0.0358(13) -0.0070(10) -0.0074(10) -0.0022(10)
O34 0.0407(14) 0.0413(13) 0.0389(13) -0.0082(11) 0.0028(11) -0.0038(11)
O35 0.0345(13) 0.0382(13) 0.0378(13) -0.0120(10) 0.0022(10) -0.0040(10)
O36 0.0418(14) 0.0325(12) 0.0375(13) -0.0003(10) 0.0039(10) -0.0024(11)
O37 0.0410(14) 0.0417(13) 0.0426(14) 0.0044(11) 0.0049(11) 0.0021(11)
O38 0.0335(13) 0.0389(13) 0.0419(13) -0.0043(11) -0.0057(10) 0.0043(10)
O39 0.0393(14) 0.0418(13) 0.0380(13) -0.0014(10) 0.0008(10) 0.0018(11)
O40 0.0364(13) 0.0386(13) 0.0379(13) 0.0055(10) 0.0003(10) -0.0005(10)
O41 0.0415(14) 0.0351(12) 0.0377(13) 0.0025(10) -0.0016(10) -0.0027(11)
O42 0.0391(14) 0.0478(14) 0.0353(13) 0.0059(11) -0.0056(10) -0.0074(11)
O43 0.0370(13) 0.0440(13) 0.0380(13) 0.0101(11) -0.0037(10) 0.0042(11)
O44 0.0284(12) 0.0400(13) 0.0346(12) -0.0016(10) -0.0003(9) 0.0015(10)
O45 0.0385(13) 0.0336(12) 0.0380(13) -0.0010(10) -0.0026(10) -0.0002(10)
O46 0.0343(13) 0.0368(13) 0.0412(13) 0.0018(10) 0.0075(10) 0.0020(10)
O47 0.0380(13) 0.0355(13) 0.0389(13) -0.0036(10) 0.0009(10) 0.0013(10)
O48 0.0409(14) 0.0426(14) 0.0396(14) -0.0107(11) 0.0005(11) 0.0005(11)
O49 0.0437(14) 0.0392(13) 0.0359(13) -0.0002(10) 0.0037(11) 0.0061(11)
O50 0.0309(12) 0.0352(12) 0.0306(12) 0.0025(9) -0.0009(9) -0.0004(10)
O51 0.0295(12) 0.0430(13) 0.0337(12) -0.0004(10) -0.0041(9) 0.0015(10)
O52 0.0420(14) 0.0326(12) 0.0314(12) 0.0010(9) 0.0001(10) 0.0044(10)
O53 0.0363(13) 0.0272(11) 0.0334(12) 0.0017(9) -0.0001(10) 0.0008(9)
O54 0.0332(13) 0.0373(13) 0.0440(14) 0.0002(10) 0.0026(10) -0.0010(10)
O55 0.0367(14) 0.0365(13) 0.0463(14) -0.0019(11) 0.0024(11) 0.0027(10)
O56 0.0361(13) 0.0299(11) 0.0327(12) -0.0060(9) 0.0032(10) 0.0018(10)
O57 0.0288(12) 0.0386(12) 0.0362(12) -0.0003(10) 0.0025(10) 0.0010(10)
O58 0.0435(14) 0.0363(12) 0.0351(13) 0.0074(10) 0.0046(10) -0.0035(11)
O59 0.0391(13) 0.0324(12) 0.0371(13) -0.0047(10) 0.0011(10) 0.0024(10)
O60 0.0378(13) 0.0360(12) 0.0363(13) 0.0038(10) 0.0005(10) -0.0012(10)
O61 0.0423(14) 0.0401(13) 0.0335(13) 0.0019(10) -0.0032(10) 0.0014(11)
O62 0.0398(14) 0.0350(12) 0.0407(13) -0.0019(10) -0.0055(11) 0.0059(10)
O63 0.0366(13) 0.0335(12) 0.0393(13) -0.0034(10) -0.0017(10) 0.0002(10)
O64 0.0375(13) 0.0366(12) 0.0297(12) 0.0012(9) 0.0017(10) 0.0033(10)
O65 0.0428(14) 0.0397(13) 0.0345(13) -0.0111(10) -0.0049(10) -0.0082(11)
O66 0.0305(12) 0.0338(12) 0.0339(12) -0.0053(9) -0.0022(9) -0.0001(10)
O67 0.0316(13) 0.0415(13) 0.0330(12) 0.0040(10) -0.0015(10) -0.0018(10)
O68 0.0463(15) 0.0358(13) 0.0384(13) 0.0079(10) -0.0008(11) 0.0007(11)
O69 0.0367(13) 0.0424(13) 0.0476(15) 0.0094(11) -0.0033(11) -0.0082(11)
O70 0.0439(14) 0.0444(13) 0.0343(13) 0.0031(10) 0.0038(11) -0.0007(11)
O71 0.0354(13) 0.0397(13) 0.0356(12) 0.0046(10) 0.0047(10) 0.0032(10)
O72 0.0394(14) 0.0377(13) 0.0386(13) 0.0056(10) -0.0011(10) 0.0062(10)
O73 0.0388(14) 0.0444(13) 0.0347(13) 0.0020(10) -0.0009(10) -0.0029(11)
O74 0.0365(13) 0.0364(12) 0.0342(12) 0.0036(10) -0.0006(10) -0.0036(10)
O75 0.0309(13) 0.0486(14) 0.0353(13) 0.0013(11) -0.0041(10) 0.0033(11)
O76 0.0352(13) 0.0417(13) 0.0360(13) 0.0017(10) 0.0112(10) -0.0055(11)
O77 0.0363(13) 0.0331(12) 0.0405(13) 0.0014(10) -0.0018(10) 0.0032(10)
O78 0.0284(12) 0.0410(13) 0.0402(13) -0.0002(10) 0.0020(10) -0.0041(10)
O79 0.0403(14) 0.0358(12) 0.0394(13) 0.0021(10) 0.0020(11) -0.0012(10)
O80 0.0412(14) 0.0390(13) 0.0359(13) 0.0031(10) -0.0040(10) 0.0072(11)
O81 0.0284(12) 0.0445(13) 0.0397(13) 0.0041(11) 0.0050(10) 0.0019(10)
O82 0.0332(13) 0.0374(12) 0.0338(12) -0.0052(10) -0.0056(10) 0.0034(10)
O83 0.0299(12) 0.0392(12) 0.0365(12) -0.0007(10) 0.0018(9) -0.0020(10)
O84 0.0286(12) 0.0373(12) 0.0355(12) -0.0001(10) 0.0000(9) 0.0028(10)
O85 0.0377(13) 0.0377(12) 0.0297(12) -0.0060(10) 0.0016(9) 0.0003(10)
O86 0.0410(14) 0.0355(12) 0.0348(13) -0.0016(10) -0.0014(10) 0.0021(10)
O87 0.0352(13) 0.0445(13) 0.0282(12) 0.0014(10) 0.0014(9) -0.0012(10)
O88 0.0281(12) 0.0384(12) 0.0346(12) 0.0020(10) 0.0010(9) 0.0056(10)
O89 0.0380(13) 0.0303(11) 0.0299(11) -0.0005(9) -0.0017(10) 0.0029(10)
O90 0.0323(12) 0.0351(12) 0.0291(11) 0.0013(9) 0.0005(9) 0.0018(10)
O91 0.0275(12) 0.0346(12) 0.0387(13) -0.0006(10) -0.0018(9) -0.0001(9)
O92 0.0367(13) 0.0467(14) 0.0361(13) 0.0005(11) -0.0053(10) -0.0023(11)
O93 0.0373(13) 0.0323(12) 0.0393(13) -0.0026(10) -0.0014(10) -0.0004(10)
O94 0.0365(13) 0.0407(13) 0.0385(13) 0.0004(10) 0.0009(10) -0.0033(11)
O95 0.0381(13) 0.0347(12) 0.0351(12) -0.0023(10) 0.0007(10) -0.0031(10)
O96 0.0333(13) 0.0399(13) 0.0435(14) 0.0023(11) -0.0012(10) 0.0008(10)
O97 0.0368(13) 0.0354(12) 0.0339(12) -0.0030(10) 0.0017(10) 0.0011(10)
O98 0.0263(11) 0.0464(14) 0.0339(12) 0.0000(10) 0.0013(9) -0.0022(10)
O100 0.0350(13) 0.0455(14) 0.0351(13) 0.0031(10) 0.0038(10) -0.0022(11)
O101 0.0445(15) 0.0447(14) 0.0405(14) -0.0098(11) -0.0025(11) -0.0053(12)
O102 0.0411(14) 0.0361(12) 0.0394(13) -0.0003(10) -0.0029(11) -0.0139(11)
O103 0.0410(13) 0.0317(12) 0.0329(12) 0.0039(9) 0.0012(10) 0.0035(10)
O104 0.0331(13) 0.0400(13) 0.0393(13) -0.0077(11) -0.0026(10) 0.0016(10)
O105 0.0298(12) 0.0432(13) 0.0348(12) 0.0018(10) -0.0011(9) -0.0044(10)
O106 0.0495(15) 0.0408(13) 0.0383(13) -0.0069(11) -0.0054(11) -0.0030(12)
O107 0.0293(12) 0.0355(12) 0.0487(14) 0.0106(11) 0.0012(11) 0.0062(10)
O108 0.0391(14) 0.0361(13) 0.0456(14) 0.0034(11) 0.0054(11) 0.0006(11)
O1W 0.055(4) 0.052(4) 0.034(3) 0.002(3) 0.004(3) 0.003(3)
O2W 0.045(4) 0.041(3) 0.039(3) -0.011(3) -0.003(3) 0.003(3)
O3W 0.034(3) 0.049(3) 0.034(3) 0.002(3) 0.001(3) 0.013(3)
O4W 0.043(4) 0.047(3) 0.038(3) 0.007(3) -0.019(3) 0.019(3)
O5W 0.032(3) 0.048(3) 0.029(3) 0.003(3) 0.000(2) -0.009(3)
O6W 0.037(3) 0.043(3) 0.044(4) 0.020(3) 0.003(3) -0.006(3)
O7W 0.047(4) 0.043(3) 0.035(3) 0.006(3) -0.003(3) 0.003(3)
O8W 0.035(3) 0.039(3) 0.056(4) -0.008(3) -0.001(3) 0.001(3)
O9W 0.044(4) 0.041(3) 0.032(3) -0.012(3) -0.004(3) -0.006(3)
O10W 0.028(3) 0.054(4) 0.047(4) -0.007(3) -0.004(3) 0.009(3)
O11W 0.050(4) 0.040(3) 0.050(4) 0.021(3) 0.004(3) 0.028(3)
O12W 0.039(3) 0.042(3) 0.034(3) 0.004(3) 0.004(3) 0.000(3)
O13W 0.034(3) 0.052(4) 0.042(3) -0.006(3) -0.024(3) 0.007(3)
O14W 0.040(3) 0.029(3) 0.047(4) -0.004(3) -0.009(3) 0.003(2)
O15W 0.041(4) 0.045(3) 0.042(3) -0.008(3) 0.006(3) 0.014(3)
O16W 0.041(3) 0.047(4) 0.045(4) -0.001(3) -0.003(3) -0.014(3)
O17W 0.039(3) 0.049(3) 0.061(3) -0.004(3) 0.000(3) 0.008(2)
O18W 0.038(5) 0.047(5) 0.043(5) -0.022(4) -0.019(4) -0.011(4)
O19W 0.042(4) 0.043(3) 0.045(4) 0.021(3) -0.010(3) 0.012(3)
O20W 0.037(3) 0.042(3) 0.035(3) 0.000(3) 0.008(3) 0.000(3)
O21W 0.048(5) 0.048(5) 0.031(4) -0.007(4) 0.018(4) -0.002(4)
O22W 0.029(4) 0.030(4) 0.032(4) -0.002(3) 0.003(3) -0.002(3)
O23W 0.053(4) 0.046(4) 0.039(3) -0.011(3) -0.002(3) -0.005(3)
S1 0.0325(4) 0.0343(4) 0.0362(4) -0.0013(3) 0.0004(3) 0.0024(3)
S2 0.0337(4) 0.0338(4) 0.0364(4) -0.0009(3) 0.0008(3) 0.0020(3)
S3 0.0344(4) 0.0336(4) 0.0378(4) -0.0025(3) 0.0007(3) 0.0017(3)
S4 0.0343(4) 0.0335(4) 0.0385(4) -0.0007(3) 0.0018(4) 0.0025(3)

loop_
_atom_type_symbol
_atom_type_description
_atom_type_scat_dispersion_real
_atom_type_scat_dispersion_imag
_atom_type_scat_source
C C 0.0033 0.0016 'International Tables Vol C Tables 4.2.6.8 and 6.1.1.4'
H H 0.0000 0.0000 'International Tables Vol C Tables 4.2.6.8 and 6.1.1.4'
N N 0.0061 0.0033 'International Tables Vol C Tables 4.2.6.8 and 6.1.1.4'
O O 0.0106 0.0060 'International Tables Vol C Tables 4.2.6.8 and 6.1.1.4'
S S 0.1246 0.1234 'International Tables Vol C Tables 4.2.6.8 and 6.1.1.4'
Ni Ni 0.3393 1.1124 'International Tables Vol C Tables 4.2.6.8 and 6.1.1.4'
Na Na 0.0362 0.0249 'International Tables Vol C Tables 4.2.6.8 and 6.1.1.4'

loop_
_geom_angle_atom_site_label_1
_geom_angle_atom_site_label_2
_geom_angle_atom_site_label_3
_geom_angle
O21 C1 O22 116.1(3)
O21 C1 C2 107.4(3)
O22 C1 C2 107.8(3)
O21 C1 H1 113.7
O22 C1 H1 105.9
C2 C1 H1 105.4
O1 C2 C1 113.1(3)
O1 C2 C3 109.4(3)
C1 C2 C3 107.6(3)
O1 C2 H2 108.9
C1 C2 H2 108.9
C3 C2 H2 108.9
O2 C3 C4 113.4(3)
O2 C3 C2 107.9(2)
C4 C3 C2 104.9(3)
O2 C3 H3 110.2
C4 C3 H3 110.2
C2 C3 H3 110.2
O15 C4 C5 113.1(3)
O15 C4 C3 104.2(3)
C5 C4 C3 108.1(3)
O15 C4 H4 110.4
C5 C4 H4 110.4
C3 C4 H4 110.4
O22 C5 C4 110.7(2)
O22 C5 C6 103.7(3)
C4 C5 C6 112.7(3)
O22 C5 H5 109.8
C4 C5 H5 109.8
C6 C5 H5 109.8
O29 C6 C5 111.8(3)
O29 C6 H6A 109.3
C5 C6 H6A 109.3
O29 C6 H6B 109.3
C5 C6 H6B 109.3
H6A C6 H6B 107.9
O15 C7 O23 114.3(2)
O15 C7 C8 106.3(3)
O23 C7 C8 109.1(3)
O15 C7 H7 113.1
O23 C7 H7 107.2
C8 C7 H7 106.6
O3 C8 C7 115.7(3)
O3 C8 C9 103.7(3)
C7 C8 C9 112.4(3)
O3 C8 H8 108.2
C7 C8 H8 108.2
C9 C8 H8 108.2
O4 C9 C8 118.0(3)
O4 C9 C10 110.2(3)
C8 C9 C10 107.5(3)
O4 C9 H9 106.9
C8 C9 H9 106.9
C10 C9 H9 106.9
O16 C10 C11 112.8(3)
O16 C10 C9 105.6(3)
C11 C10 C9 114.1(3)
O16 C10 H10 108.0
C11 C10 H10 108.0
C9 C10 H10 108.0
O23 C11 C10 111.8(3)
O23 C11 C12 106.5(3)
C10 C11 C12 109.5(3)
O23 C11 H11 109.7
C10 C11 H11 109.7
C12 C11 H11 109.7
O30 C12 C11 114.6(3)
O30 C12 H12A 108.6
C11 C12 H12A 108.6
O30 C12 H12B 108.6
C11 C12 H12B 108.6
H12A C12 H12B 107.6
O16 C13 O24 111.8(2)
O16 C13 C14 106.2(3)
O24 C13 C14 112.8(2)
O16 C13 H13 108.6
O24 C13 H13 108.6
C14 C13 H13 108.6
O5 C14 C15 114.5(3)
O5 C14 C13 109.1(3)
C15 C14 C13 112.4(3)
O5 C14 H14 106.8
C15 C14 H14 106.8
C13 C14 H14 106.8
O6 C15 C14 111.3(3)
O6 C15 C16 112.1(3)
C14 C15 C16 107.8(3)
O6 C15 H15 108.5
C14 C15 H15 108.5
C16 C15 H15 108.5
O17 C16 C15 106.1(3)
O17 C16 C17 112.0(3)
C15 C16 C17 112.7(3)
O17 C16 H16 117.4
C15 C16 H16 103.7
C17 C16 H16 104.8
O24 C17 C18 113.2(3)
O24 C17 C16 111.2(3)
C18 C17 C16 113.2(3)
O24 C17 H17 106.2
C18 C17 H17 106.2
C16 C17 H17 106.2
O31 C18 C17 120.8(3)
O31 C18 H18A 107.1
C17 C18 H18A 107.1
O31 C18 H18B 107.1
C17 C18 H18B 107.1
H18A C18 H18B 106.8
O25 C19 O17 116.4(2)
O25 C19 C20 109.4(3)
O17 C19 C20 109.6(3)
O25 C19 H19 104.3
O17 C19 H19 112.6
C20 C19 H19 103.8
O7 C20 C21 109.1(3)
O7 C20 C19 112.2(3)
C21 C20 C19 111.4(3)
O7 C20 H20 108.0
C21 C20 H20 108.0
C19 C20 H20 108.0
O8 C21 C20 110.7(3)
O8 C21 C22 108.4(3)
C20 C21 C22 106.9(3)
O8 C21 H21 110.3
C20 C21 H21 110.3
C22 C21 H21 110.3
O18 C22 C23 111.2(3)
O18 C22 C21 107.5(3)
C23 C22 C21 109.6(3)
O18 C22 H22 109.5
C23 C22 H22 109.5
C21 C22 H22 109.5
O25 C23 C24 105.3(3)
O25 C23 C22 109.1(3)
C24 C23 C22 113.1(3)
O25 C23 H23 109.7
C24 C23 H23 109.7
C22 C23 H23 109.7
O32 C24 C23 114.1(3)
O32 C24 H24A 108.8
C23 C24 H24A 108.7
O32 C24 H24B 108.8
C23 C24 H24B 108.5
H24A C24 H24B 107.8
O26 C25 O18 109.9(2)
O26 C25 C26 113.3(3)
O18 C25 C26 105.3(3)
O26 C25 H25 109.4
O18 C25 H25 109.4
C26 C25 H25 109.4
O9 C26 C25 110.2(3)
O9 C26 C27 110.5(2)
C25 C26 C27 108.7(3)
O9 C26 H26 109.2
C25 C26 H26 109.2
C27 C26 H26 109.2
O10 C27 C28 110.2(3)
O10 C27 C26 107.1(2)
C28 C27 C26 109.3(3)
O10 C27 H27 110.1
C28 C27 H27 110.1
C26 C27 H27 110.1
O19 C28 C27 106.0(2)
O19 C28 C29 114.7(3)
C27 C28 C29 105.1(3)
O19 C28 H28 110.3
C27 C28 H28 110.3
C29 C28 H28 110.3
O26 C29 C30 106.2(3)
O26 C29 C28 118.2(2)
C30 C29 C28 111.2(3)
O26 C29 H29 106.9
C30 C29 H29 106.9
C28 C29 H29 106.9
O33 C30 C29 115.2(2)
O33 C30 H30A 108.5
C29 C30 H30A 108.5
O33 C30 H30B 108.5
C29 C30 H30B 108.5
H30A C30 H30B 107.5
O27 C31 O19 113.6(2)
O27 C31 C32 113.1(3)
O19 C31 C32 105.7(3)
O27 C31 H31 108.1
O19 C31 H31 108.1
C32 C31 H31 108.1
O11 C32 C33 119.0(3)
O11 C32 C31 111.8(3)
C33 C32 C31 106.0(3)
O11 C32 H32 106.4
C33 C32 H32 106.4
C31 C32 H32 106.4
O12 C33 C34 114.0(3)
O12 C33 C32 106.0(2)
C34 C33 C32 113.7(3)
O12 C33 H33 107.6
C34 C33 H33 107.6
C32 C33 H33 107.6
O20 C34 C33 110.2(3)
O20 C34 C35 110.8(2)
C33 C34 C35 114.1(3)
O20 C34 H34 107.1
C33 C34 H34 107.1
C35 C34 H34 107.1
O27 C35 C36 106.7(3)
O27 C35 C34 109.4(3)
C36 C35 C34 121.0(3)
O27 C35 H35 106.3
C36 C35 H35 106.3
C34 C35 H35 106.3
O34 C36 C35 114.0(3)
O34 C36 H36A 108.8
C35 C36 H36A 108.8
O34 C36 H36B 108.8
C35 C36 H36B 108.8
H36A C36 H36B 107.7
O20 C37 O28 119.5(3)
O20 C37 C38 111.2(3)
O28 C37 C38 110.7(3)
O20 C37 H37 104.6
O28 C37 H37 104.6
C38 C37 H37 104.6
O13 C38 C39 114.6(3)
O13 C38 C37 108.7(3)
C39 C38 C37 105.1(3)
O13 C38 H38 109.4
C39 C38 H38 109.4
C37 C38 H38 109.4
O14 C39 C40 114.3(3)
O14 C39 C38 107.4(3)
C40 C39 C38 110.0(3)
O14 C39 H39 108.4
C40 C39 H39 108.4
C38 C39 H39 108.4
O21 C40 C41 117.2(3)
O21 C40 C39 107.9(3)
C41 C40 C39 108.7(3)
O21 C40 H40 107.6
C41 C40 H40 107.2
C39 C40 H40 107.9
O28 C41 C40 117.7(3)
O28 C41 C42 103.1(3)
C40 C41 C42 114.9(3)
O28 C41 H41 106.8
C40 C41 H41 106.8
C42 C41 H41 106.8
O35 C42 C41 108.1(3)
O35 C42 H42A 110.1
C41 C42 H42A 110.1
O35 C42 H42B 110.1
C41 C42 H42B 110.1
H42A C42 H42B 108.4
O57 C43 O56 118.7(2)
O57 C43 C44 105.8(2)
O56 C43 C44 109.8(2)
O57 C43 H43 98.1
O56 C43 H43 123.9
C44 C43 H43 97.4
O36 C44 C45 106.6(2)
O36 C44 C43 107.4(2)
C45 C44 C43 105.7(3)
O36 C44 H44 112.2
C45 C44 H44 112.2
C43 C44 H44 112.2
O37 C45 C44 106.2(3)
O37 C45 C46 100.0(2)
C44 C45 C46 104.3(3)
O37 C45 H45 114.9
C44 C45 H45 114.9
C46 C45 H45 114.9
O50 C46 C47 108.3(3)
O50 C46 C45 107.1(2)
C47 C46 C45 102.0(3)
O50 C46 H46 112.9
C47 C46 H46 112.9
C45 C46 H46 112.9
O57 C47 C48 106.8(3)
O57 C47 C46 107.2(3)
C48 C47 C46 105.1(3)
O57 C47 H47 112.4
C48 C47 H47 112.4
C46 C47 H47 112.4
O64 C48 C47 115.6(3)
O64 C48 H48A 108.4
C47 C48 H48A 108.4
O64 C48 H48B 108.4
C47 C48 H48B 108.4
H48A C48 H48B 107.4
O50 C49 O58 111.2(2)
O50 C49 C50 110.6(3)
O58 C49 C50 113.8(3)
O50 C49 H49 107.0
O58 C49 H49 107.0
C50 C49 H49 107.0
O38 C50 C49 114.1(3)
O38 C50 C51 107.2(2)
C49 C50 C51 109.9(3)
O38 C50 H50 108.5
C49 C50 H50 108.5
C51 C50 H50 108.5
O39 C51 C50 116.4(3)
O39 C51 C52 104.8(3)
C50 C51 C52 107.9(3)
O39 C51 H51 109.2
C50 C51 H51 109.2
C52 C51 H51 109.2
O51 C52 C53 113.7(2)
O51 C52 C51 108.0(2)
C53 C52 C51 107.0(3)
O51 C52 H52 115.3
C53 C52 H52 106.1
C51 C52 H52 106.3
O58 C53 C54 106.3(2)
O58 C53 C52 112.1(3)
C54 C53 C52 111.3(3)
O58 C53 H53 109.0
C54 C53 H53 109.0
C52 C53 H53 109.0
O65 C54 C53 112.0(3)
O65 C54 H54A 109.2
C53 C54 H54A 109.2
O65 C54 H54B 109.2
C53 C54 H54B 109.2
H54A C54 H54B 107.9
O59 C55 O51 113.1(2)
O59 C55 C56 115.1(3)
O51 C55 C56 99.7(2)
O59 C55 H55 109.5
O51 C55 H55 109.5
C56 C55 H55 109.5
O40 C56 C57 119.1(3)
O40 C56 C55 117.3(3)
C57 C56 C55 106.4(3)
O40 C56 H56 104.0
C57 C56 H56 104.0
C55 C56 H56 104.0
O41 C57 C58 113.8(3)
O41 C57 C56 109.2(3)
C58 C57 C56 111.1(3)
O41 C57 H57 107.5
C58 C57 H57 107.5
C56 C57 H57 107.5
O52 C58 C59 113.4(3)
O52 C58 C57 103.3(2)
C59 C58 C57 118.2(3)
O52 C58 H58 107.1
C59 C58 H58 107.1
C57 C58 H58 107.1
O59 C59 C58 109.2(3)
O59 C59 C60 111.1(3)
C58 C59 C60 113.4(3)
O59 C59 H59 107.7
C58 C59 H59 107.7
C60 C59 H59 107.7
O66 C60 C59 110.9(2)
O66 C60 H60A 109.5
C59 C60 H60A 109.5
O66 C60 H60B 109.5
C59 C60 H60B 109.5
H60A C60 H60B 108.1
O52 C61 O60 109.3(2)
O52 C61 C62 103.4(3)
O60 C61 C62 107.6(3)
O52 C61 H61 112.0
O60 C61 H61 112.0
C62 C61 H61 112.0
O42 C62 C61 107.0(2)
O42 C62 C63 111.0(3)
C61 C62 C63 119.4(3)
O42 C62 H62 106.2
C61 C62 H62 106.2
C63 C62 H62 106.2
O43 C63 C64 111.1(3)
O43 C63 C62 114.5(3)
C64 C63 C62 105.4(3)
O43 C63 H63 108.6
C64 C63 H63 108.6
C62 C63 H63 108.6
O53 C64 C65 108.7(3)
O53 C64 C63 107.2(3)
C65 C64 C63 112.5(3)
O53 C64 H64 109.4
C65 C64 H64 109.4
C63 C64 H64 109.4
O60 C65 C64 110.1(3)
O60 C65 C66 103.1(3)
C64 C65 C66 112.2(3)
O60 C65 H65 110.4
C64 C65 H65 110.4
C66 C65 H65 110.4
O67 C66 C65 113.7(3)
O67 C66 H66A 108.8
C65 C66 H66A 108.8
O67 C66 H66B 108.8
C65 C66 H66B 108.8
H66A C66 H66B 107.7
O61 C67 O53 111.0(2)
O61 C67 C68 115.4(3)
O53 C67 C68 104.9(3)
O61 C67 H67 108.4
O53 C67 H67 108.4
C68 C67 H67 108.4
O44 C68 C67 118.7(3)
O44 C68 C69 112.3(3)
C67 C68 C69 113.0(3)
O44 C68 H68 103.5
C67 C68 H68 103.5
C69 C68 H68 103.5
O45 C69 C68 116.9(3)
O45 C69 C70 107.4(3)
C68 C69 C70 109.9(3)
O45 C69 H69 107.4
C68 C69 H69 107.4
C70 C69 H69 107.4
O54 C70 C69 113.2(3)
O54 C70 C71 114.0(2)
C69 C70 C71 113.1(2)
O54 C70 H70 111.1
C69 C70 H70 102.4
C71 C70 H70 101.8
O61 C71 C72 112.3(3)
O61 C71 C70 109.5(2)
C72 C71 C70 119.5(3)
O61 C71 H71 104.7
C72 C71 H71 104.7
C70 C71 H71 104.7
O68 C72 C71 107.7(3)
O68 C72 H72A 110.2
C71 C72 H72A 110.2
O68 C72 H72B 110.2
C71 C72 H72B 110.2
H72A C72 H72B 108.5
O54 C73 O62 116.9(2)
O54 C73 C74 111.2(3)
O62 C73 C74 110.2(2)
O54 C73 H73 114.0
O62 C73 H73 102.2
C74 C73 H73 101.0
O46 C74 C73 114.9(3)
O46 C74 C75 115.0(3)
C73 C74 C75 103.9(3)
O46 C74 H74 107.6
C73 C74 H74 107.6
C75 C74 H74 107.6
O47 C75 C76 114.5(3)
O47 C75 C74 109.1(3)
C76 C75 C74 116.0(3)
O47 C75 H75 105.4
C76 C75 H75 105.4
C74 C75 H75 105.4
O55 C76 C75 111.1(3)
O55 C76 C77 116.3(3)
C75 C76 C77 113.6(3)
O55 C76 H76 104.9
C75 C76 H76 104.9
C77 C76 H76 104.9
O62 C77 C78 106.0(2)
O62 C77 C76 115.6(3)
C78 C77 C76 113.1(3)
O62 C77 H77 107.3
C78 C77 H77 107.3
C76 C77 H77 107.3
O69 C78 C77 107.3(3)
O69 C78 H78A 110.2
C77 C78 H78A 110.2
O69 C78 H78B 110.2
C77 C78 H78B 110.2
H78A C78 H78B 108.5
O63 C79 O55 115.7(3)
O63 C79 C80 114.0(3)
O55 C79 C80 107.8(3)
O63 C79 H79 106.2
O55 C79 H79 106.2
C80 C79 H79 106.2
O48 C80 C79 115.4(3)
O48 C80 C81 109.2(3)
C79 C80 C81 106.5(3)
O48 C80 H80 108.5
C79 C80 H80 108.5
C81 C80 H80 108.5
O49 C81 C80 107.5(2)
O49 C81 C82 104.5(3)
C80 C81 C82 113.8(3)
O49 C81 H81 110.3
C80 C81 H81 110.3
C82 C81 H81 110.3
O56 C82 C81 110.1(2)
O56 C82 C83 111.6(2)
C81 C82 C83 103.0(3)
O56 C82 H82 116.2
C81 C82 H82 106.8
C83 C82 H82 108.2
O63 C83 C84 105.4(3)
O63 C83 C82 113.9(2)
C84 C83 C82 116.0(3)
O63 C83 H83 107.0
C84 C83 H83 107.0
C82 C83 H83 107.0
O70 C84 C83 105.9(3)
O70 C84 H84A 110.5
C83 C84 H84A 110.5
O70 C84 H84B 110.5
C83 C84 H84B 110.5
H84A C84 H84B 108.7
O92 C85 O91 113.7(2)
O92 C85 C86 111.9(3)
O91 C85 C86 106.4(3)
O92 C85 H85 108.2
O91 C85 H85 108.2
C86 C85 H85 108.2
O71 C86 C87 117.6(3)
O71 C86 C85 111.4(3)
C87 C86 C85 110.1(3)
O71 C86 H86 105.6
C87 C86 H86 105.6
C85 C86 H86 105.6
O72 C87 C88 117.4(3)
O72 C87 C86 107.6(2)
C88 C87 C86 111.8(3)
O72 C87 H87 106.5
C88 C87 H87 106.5
C86 C87 H87 106.5
O85 C88 C87 99.1(2)
O85 C88 C89 110.9(3)
C87 C88 C89 108.3(3)
O85 C88 H88 112.6
C87 C88 H88 112.6
C89 C88 H88 112.6
O92 C89 C90 110.4(3)
O92 C89 C88 110.3(3)
C90 C89 C88 107.6(3)
O92 C89 H89 109.5
C90 C89 H89 109.5
C88 C89 H89 109.5
O106 C90 C89 116.3(3)
O106 C90 H90A 108.2
C89 C90 H90A 108.2
O106 C90 H90B 108.2
C89 C90 H90B 108.2
H90A C90 H90B 107.4
O93 C91 O85 114.9(2)
O93 C91 C92 112.0(3)
O85 C91 C92 102.8(2)
O93 C91 H91 108.9
O85 C91 H91 108.9
C92 C91 H91 108.9
O73 C92 C93 108.0(2)
O73 C92 C91 113.1(3)
C93 C92 C91 112.1(3)
O73 C92 H92 107.8
C93 C92 H92 107.8
C91 C92 H92 107.8
O74 C93 C94 110.4(3)
O74 C93 C92 116.1(2)
C94 C93 C92 108.2(3)
O74 C93 H93 107.2
C94 C93 H93 107.2
C92 C93 H93 107.2
O86 C94 C95 106.6(3)
O86 C94 C93 110.1(2)
C95 C94 C93 116.9(3)
O86 C94 H94 107.6
C95 C94 H94 107.6
C93 C94 H94 107.6
C96 C95 O93 106.3(3)
C96 C95 C94 118.4(3)
O93 C95 C94 109.0(2)
C96 C95 H95 107.6
O93 C95 H95 107.6
C94 C95 H95 107.6
O100 C96 C95 113.7(3)
O100 C96 H96A 108.8
C95 C96 H96A 108.8
O100 C96 H96B 108.8
C95 C96 H96B 108.8
H96A C96 H96B 107.7
O94 C97 O86 116.0(3)
O94 C97 C98 109.5(3)
O86 C97 C98 105.5(3)
O94 C97 H97 108.5
O86 C97 H97 108.5
C98 C97 H97 108.5
O75 C98 C99 113.0(3)
O75 C98 C97 111.9(3)
C99 C98 C97 110.4(3)
O75 C98 H98 107.0
C99 C98 H98 107.0
C97 C98 H98 107.0
O76 C99 C100 106.0(3)
O76 C99 C98 107.0(3)
C100 C99 C98 111.4(3)
O76 C99 H99 110.8
C100 C99 H99 110.8
C98 C99 H99 110.8
O87 C100 C99 111.7(3)
O87 C100 C101 106.6(2)
C99 C100 C101 105.9(3)
O87 C100 H100 121.9
C99 C100 H100 104.0
C101 C100 H100 105.6
O94 C101 C102 102.7(3)
O94 C101 C100 110.5(3)
C102 C101 C100 113.9(3)
O94 C101 H101 109.8
C102 C101 H101 109.8
C100 C101 H101 109.8
O101 C102 C101 113.6(3)
O101 C102 H10A 108.8
C101 C102 H10A 108.8
O101 C102 H10B 108.8
C101 C102 H10B 108.8
H10A C102 H10B 107.7
O95 C103 O87 111.8(2)
O95 C103 C104 111.5(3)
O87 C103 C104 102.6(3)
O95 C103 H103 110.2
O87 C103 H103 110.2
C104 C103 H103 110.2
O77 C104 C103 114.9(3)
O77 C104 C105 114.4(3)
C103 C104 C105 110.3(3)
O77 C104 H104 105.4
C103 C104 H104 105.4
C105 C104 H104 105.4
O78 C105 C106 110.9(3)
O78 C105 C104 109.0(2)
C106 C105 C104 114.9(3)
O78 C105 H105 107.2
C106 C105 H105 107.2
C104 C105 H105 107.2
O88 C106 C105 110.6(3)
O88 C106 C107 111.6(3)
C105 C106 C107 109.3(3)
O88 C106 H106 117.0
C105 C106 H106 103.4
C107 C106 H106 104.4
O95 C107 C108 111.8(3)
O95 C107 C106 109.4(2)
C108 C107 C106 113.0(3)
O95 C107 H107 107.4
C108 C107 H107 107.4
C106 C107 H107 107.4
O102 C108 C107 120.4(3)
O102 C108 H10C 107.2
C107 C108 H10C 107.2
O102 C108 H10D 107.2
C107 C108 H10D 107.2
H10C C108 H10D 106.8
O88 C109 O96 111.4(2)
O88 C109 C110 110.9(3)
O96 C109 C110 111.5(3)
O88 C109 H109 113.4
O96 C109 H109 105.2
C110 C109 H109 104.0
O79 C110 C111 111.3(3)
O79 C110 C109 108.8(3)
C111 C110 C109 108.5(3)
O79 C110 H110 109.4
C111 C110 H110 109.4
C109 C110 H110 109.4
O80 C111 C112 114.6(3)
O80 C111 C110 110.1(3)
C112 C111 C110 107.4(3)
O80 C111 H111 107.7
C112 C111 H111 108.3
C110 C111 H111 108.5
C113 C112 O89 109.2(2)
C113 C112 C111 114.4(3)
O89 C112 C111 104.3(2)
C113 C112 H112 109.6
O89 C112 H112 109.6
C111 C112 H112 109.6
O96 C113 C112 110.3(3)
O96 C113 C114 106.8(2)
C112 C113 C114 114.6(3)
O96 C113 H113 108.3
C112 C113 H113 108.3
C114 C113 H113 108.3
O103 C114 C113 111.4(2)
O103 C114 H11A 109.3
C113 C114 H11A 109.3
O103 C114 H11B 109.3
C113 C114 H11B 109.3
H11A C114 H11B 108.0
O97 C115 O89 112.2(2)
O97 C115 C116 110.1(3)
O89 C115 C116 102.2(2)
O97 C115 H115 110.7
O89 C115 H115 110.7
C116 C115 H115 110.7
O81 C116 C117 109.5(2)
O81 C116 C115 114.8(3)
C117 C116 C115 111.5(3)
O81 C116 H116 106.9
C117 C116 H116 106.9
C115 C116 H116 106.9
O82 C117 C116 106.9(2)
O82 C117 C118 109.1(3)
C116 C117 C118 114.1(3)
O82 C117 H117 108.9
C116 C117 H117 108.9
C118 C117 H117 108.9
O90 C118 C117 108.5(3)
O90 C118 C119 115.5(3)
C117 C118 C119 107.0(3)
O90 C118 H118 108.6
C117 C118 H118 108.6
C119 C118 H118 108.6
O97 C119 C120 108.5(2)
O97 C119 C118 115.7(3)
C120 C119 C118 112.0(3)
O97 C119 H119 106.7
C120 C119 H119 106.7
C118 C119 H119 106.7
O104 C120 C119 116.3(3)
O104 C120 H12C 108.2
C119 C120 H12C 108.2
O104 C120 H12D 108.2
C119 C120 H12D 108.2
H12C C120 H12D 107.4
O98 C121 O90 113.9(2)
O98 C121 C122 115.3(3)
O90 C121 C122 104.9(2)
O98 C121 H121 107.5
O90 C121 H121 107.5
C122 C121 H121 107.5
O83 C122 C121 118.2(3)
O83 C122 C123 109.7(2)
C121 C122 C123 110.7(3)
O83 C122 H122 105.8
C121 C122 H122 105.8
C123 C122 H122 105.8
O84 C123 C124 111.7(2)
O84 C123 C122 112.8(2)
C124 C123 C122 108.6(3)
O84 C123 H123 107.9
C124 C123 H123 107.9
C122 C123 H123 107.9
O91 C124 C125 109.7(2)
O91 C124 C123 108.6(2)
C125 C124 C123 109.7(3)
O91 C124 H124 109.6
C125 C124 H124 109.6
C123 C124 H124 109.6
O98 C125 C124 111.6(3)
O98 C125 C126 105.0(3)
C124 C125 C126 112.8(3)
O98 C125 H125 109.1
C124 C125 H125 109.1
C126 C125 H125 109.1
O105 C126 C125 112.3(3)
O105 C126 H12E 109.2
C125 C126 H12E 109.2
O105 C126 H12F 109.2
C125 C126 H12F 109.2
H12E C126 H12F 107.9
N1 C127 C128 178.0(4)
C129 C128 C127 119.0(3)
C129 C128 S1 123.0(3)
C127 C128 S1 117.7(3)
C128 C129 C130 119.6(3)
C128 C129 S2 118.6(3)
C130 C129 S2 121.7(3)
N2 C130 C129 178.1(4)
N3 C131 C132 179.7(4)
C133 C132 C131 124.7(3)
C133 C132 S3 120.3(3)
C131 C132 S3 115.0(3)
C132 C133 C134 121.7(3)
C132 C133 S4 120.7(3)
C134 C133 S4 117.5(3)
N4 C134 C133 179.5(4)
O64 Na1 O29 108.06(8)
O64 Na1 O107 102.98(7)
O29 Na1 O107 117.29(7)
O64 Na1 O108 98.07(6)
O29 Na1 O108 129.37(7)
O107 Na1 O108 97.03(7)
S2 Ni1 S1 92.40(3)
S2 Ni1 S3 88.01(3)
S1 Ni1 S3 178.67(3)
S2 Ni1 S4 179.13(3)
S1 Ni1 S4 88.06(3)
S3 Ni1 S4 91.55(3)
C2 O1 H1B 125.3
C3 O2 H2A 107.2
C8 O3 H3A 110.2
C9 O4 H4B 109.5
C14 O5 H5B 110.2
C15 O6 H6C 120.0
C20 O7 H7C 90.0
C21 O8 H8A 109.6
C26 O9 H9A 106.4
C27 O10 H10J 109.4
C32 O11 H11E 109.3
C33 O12 H12W 105.9
C38 O13 H13B 109.5
C39 O14 H14A 105.2
C7 O15 C4 115.4(2)
C13 O16 C10 120.3(2)
C19 O17 C16 117.6(2)
C25 O18 C22 117.1(2)
C28 O19 C31 119.5(2)
C37 O20 C34 123.2(2)
C1 O21 C40 118.2(2)
C5 O22 C1 114.8(2)
C7 O23 C11 112.6(2)
C17 O24 C13 115.2(2)
C23 O25 C19 115.9(2)
C29 O26 C25 114.9(2)
C31 O27 C35 116.0(2)
C41 O28 C37 110.3(2)
C6 O29 Na1 110.86(15)
C6 O29 H29B 109.7
Na1 O29 H29B 109.4
C12 O30 H30E 104.3
C18 O31 H31B 109.9
C24 O32 H32C 105.6
C30 O33 H33B 107.2
C36 O34 H34A 110.1
C42 O35 H35C 108.3
C44 O36 H36C 109.1
C45 O37 H37B 110.0
C50 O38 H38B 109.2
C51 O39 H39B 109.5
C56 O40 H40A 121.0
C57 O41 H41N 120.0
C62 O42 H42E 105.6
C63 O43 H43B 108.3
C68 O44 H44A 119.7
C69 O45 H45A 109.8
C74 O46 H46A 109.9
C75 O47 H47A 109.7
C80 O48 H48E 109.6
C81 O49 H49B 108.9
C46 O50 C49 116.9(2)
C52 O51 C55 116.7(2)
C61 O52 C58 120.10(19)
C67 O53 C64 119.4(2)
C73 O54 C70 122.99(17)
C79 O55 C76 128.1(2)
C82 O56 C43 116.00(17)
C43 O57 C47 113.2(2)
C53 O58 C49 113.43(19)
C55 O59 C59 114.2(2)
C61 O60 C65 112.7(2)
C67 O61 C71 120.40(17)
C77 O62 C73 112.32(19)
C79 O63 C83 113.0(2)
C48 O64 Na1 119.59(15)
C48 O64 H64B 96.6
Na1 O64 H64B 97.0
C54 O65 H65A 116.3
C60 O66 H66E 109.5
C66 O67 H67A 118.3
C72 O68 H68C 109.2
C78 O69 H69A 120.1
C84 O70 H70C 109.6
C86 O71 H71C 105.7
C87 O72 H72D 105.7
C92 O73 H73A 109.3
C93 O74 H74B 109.4
C98 O75 H75A 109.6
C99 O76 H76A 106.1
C104 O77 H77A 125.8
C105 O78 H78E 109.2
C110 O79 H79A 120.0
C111 O80 H80A 107.2
C116 O81 H81C 89.8
C117 O82 H82A 107.2
C122 O83 H83B 90.0
C123 O84 H84C 111.7
C91 O85 C88 114.01(18)
C94 O86 C97 121.6(2)
C100 O87 C103 115.8(2)
C106 O88 C109 119.9(2)
C115 O89 C112 115.49(19)
C118 O90 C121 122.7(2)
C85 O91 C124 120.2(2)
C85 O92 C89 117.4(2)
C91 O93 C95 117.5(2)
C97 O94 C101 113.5(2)
C103 O95 C107 120.5(2)
C109 O96 C113 114.16(19)
C115 O97 C119 118.63(19)
C121 O98 C125 111.9(2)
C96 O100 H10I 109.6
C102 O101 H10Z 109.5
C108 O102 H10F 109.1
C114 O103 H10S 109.6
C120 O104 H10E 105.9
C126 O105 H10W 109.8
C90 O106 H10L 109.3
Na1 O107 H10O 97.2
Na1 O107 H10G 119.4
H10O O107 H10G 97.2
Na1 O108 H10K 107.3
Na1 O108 H10H 120.3
H10K O108 H10H 107.3
H1X O1W H1Y 109.5
H2X O2W H2Y 109.5
H3X O3W H3Y 109.5
H4X O4W H4Y 109.5
H5X O5W H5Y 109.5
H6X O6W H6Y 109.4
H7X O7W H7Y 108.2
H8X O8W H8Y 109.5
H9X O9W H9Y 109.5
H10X O10W H10Y 109.8
H11X O11W H11Y 109.5
H12X O12W H12Y 109.5
H13X O13W H13Y 109.5
H14X O14W H14Y 109.5
H15L O15W H15B 109.5
H16E O16W H16F 109.5
H17C O17W H17B 109.4
H18X O18W H18Y 109.5
H19X O19W H19Y 108.2
H20X O20W H20Y 109.5
H21X O21W H21Y 109.5
H22X O22W H22Y 109.5
H23X O23W H23Y 109.5
C128 S1 Ni1 101.94(12)
C129 S2 Ni1 104.08(12)
C132 S3 Ni1 102.66(12)
C133 S4 Ni1 104.42(12)

loop_
_geom_bond_atom_site_label_1
_geom_bond_atom_site_label_2
_geom_bond_distance
C1 O21 1.354(4)
C1 O22 1.391(4)
C1 C2 1.575(5)
C1 H1 0.9696
C2 O1 1.375(4)
C2 C3 1.616(5)
C2 H2 1.0000
C3 O2 1.406(3)
C3 C4 1.536(5)
C3 H3 1.0000
C4 O15 1.429(4)
C4 C5 1.506(4)
C4 H4 1.0000
C5 O22 1.353(3)
C5 C6 1.524(5)
C5 H5 1.0000
C6 O29 1.332(3)
C6 H6A 0.9900
C6 H6B 0.9900
C7 O15 1.360(4)
C7 O23 1.409(4)
C7 C8 1.482(5)
C7 H7 0.9697
C8 O3 1.380(4)
C8 C9 1.500(5)
C8 H8 1.0000
C9 O4 1.384(4)
C9 C10 1.622(5)
C9 H9 1.0000
C10 O16 1.447(4)
C10 C11 1.477(5)
C10 H10 0.9801
C11 O23 1.431(3)
C11 C12 1.485(5)
C11 H11 1.0000
C12 O30 1.312(3)
C12 H12A 0.9900
C12 H12B 0.9900
C13 O16 1.378(3)
C13 O24 1.395(3)
C13 C14 1.538(5)
C13 H13 0.9801
C14 O5 1.360(3)
C14 C15 1.480(5)
C14 H14 1.0000
C15 O6 1.369(3)
C15 C16 1.518(5)
C15 H15 1.0000
C16 O17 1.409(4)
C16 C17 1.592(5)
C16 H16 0.9633
C17 O24 1.344(3)
C17 C18 1.482(5)
C17 H17 1.0000
C18 O31 1.326(3)
C18 H18A 0.9900
C18 H18B 0.9900
C19 O25 1.364(3)
C19 O17 1.371(3)
C19 C20 1.542(5)
C19 H19 0.9606
C20 O7 1.384(4)
C20 C21 1.515(5)
C20 H20 1.0000
C21 O8 1.386(3)
C21 C22 1.534(5)
C21 H21 1.0000
C22 O18 1.453(4)
C22 C23 1.528(5)
C22 H22 1.0000
C23 O25 1.331(3)
C23 C24 1.513(4)
C23 H23 1.0000
C24 O32 1.382(3)
C24 H24A 0.9701
C24 H24B 0.9699
C25 O26 1.365(3)
C25 O18 1.420(3)
C25 C26 1.560(5)
C25 H25 1.0000
C26 O9 1.359(3)
C26 C27 1.589(5)
C26 H26 1.0000
C27 O10 1.371(3)
C27 C28 1.579(5)
C27 H27 1.0000
C28 O19 1.353(3)
C28 C29 1.583(5)
C28 H28 1.0000
C29 O26 1.333(3)
C29 C30 1.481(4)
C29 H29 1.0000
C30 O33 1.379(3)
C30 H30A 0.9900
C30 H30B 0.9900
C31 O27 1.364(3)
C31 O19 1.395(4)
C31 C32 1.567(5)
C31 H31 1.0000
C32 O11 1.352(3)
C32 C33 1.512(5)
C32 H32 1.0000
C33 O12 1.389(3)
C33 C34 1.467(5)
C33 H33 1.0000
C34 O20 1.382(3)
C34 C35 1.547(5)
C34 H34 0.9801
C35 O27 1.430(4)
C35 C36 1.462(5)
C35 H35 1.0000
C36 O34 1.378(3)
C36 H36A 0.9900
C36 H36B 0.9900
C37 O20 1.318(4)
C37 O28 1.342(3)
C37 C38 1.637(5)
C37 H37 0.9800
C38 O13 1.387(3)
C38 C39 1.549(5)
C38 H38 1.0000
C39 O14 1.365(3)
C39 C40 1.518(5)
C39 H39 1.0000
C40 O21 1.382(3)
C40 C41 1.485(5)
C40 H40 0.9799
C41 O28 1.302(4)
C41 C42 1.532(5)
C41 H41 1.0000
C42 O35 1.326(4)
C42 H42A 0.9900
C42 H42B 0.9900
C43 O57 1.298(3)
C43 O56 1.304(3)
C43 C44 1.641(5)
C43 H43 0.9606
C44 O36 1.394(3)
C44 C45 1.530(5)
C44 H44 1.0000
C45 O37 1.386(3)
C45 C46 1.622(5)
C45 H45 1.0000
C46 O50 1.380(3)
C46 C47 1.531(5)
C46 H46 0.9799
C47 O57 1.498(4)
C47 C48 1.500(5)
C47 H47 1.0000
C48 O64 1.368(3)
C48 H48A 0.9900
C48 H48B 0.9900
C49 O50 1.412(3)
C49 O58 1.424(4)
C49 C50 1.491(5)
C49 H49 0.9800
C50 O38 1.379(3)
C50 C51 1.562(5)
C50 H50 1.0000
C51 O39 1.341(3)
C51 C52 1.632(5)
C51 H51 1.0000
C52 O51 1.330(3)
C52 C53 1.597(5)
C52 H52 0.9629
C53 O58 1.410(3)
C53 C54 1.472(5)
C53 H53 1.0000
C54 O65 1.330(3)
C54 H54A 0.9900
C54 H54B 0.9900
C55 O59 1.363(3)
C55 O51 1.401(4)
C55 C56 1.602(5)
C55 H55 1.0000
C56 O40 1.305(4)
C56 C57 1.574(5)
C56 H56 1.0000
C57 O41 1.322(3)
C57 C58 1.494(5)
C57 H57 1.0000
C58 O52 1.453(3)
C58 C59 1.457(5)
C58 H58 1.0000
C59 O59 1.416(4)
C59 C60 1.493(5)
C59 H59 1.0000
C60 O66 1.369(3)
C60 H60A 0.9900
C60 H60B 0.9900
C61 O52 1.400(3)
C61 O60 1.427(3)
C61 C62 1.516(5)
C61 H61 1.0000
C62 O42 1.408(3)
C62 C63 1.520(5)
C62 H62 1.0000
C63 O43 1.302(3)
C63 C64 1.511(5)
C63 H63 1.0000
C64 O53 1.423(3)
C64 C65 1.504(5)
C64 H64 1.0000
C65 O60 1.460(4)
C65 C66 1.517(5)
C65 H65 1.0000
C66 O67 1.350(3)
C66 H66A 0.9900
C66 H66B 0.9900
C67 O61 1.355(3)
C67 O53 1.373(3)
C67 C68 1.449(5)
C67 H67 1.0000
C68 O44 1.349(3)
C68 C69 1.493(5)
C68 H68 1.0000
C69 O45 1.402(3)
C69 C70 1.525(5)
C69 H69 1.0000
C70 O54 1.367(3)
C70 C71 1.549(4)
C70 H70 0.9634
C71 O61 1.391(3)
C71 C72 1.468(5)
C71 H71 1.0000
C72 O68 1.384(4)
C72 H72A 0.9900
C72 H72B 0.9900
C73 O54 1.334(3)
C73 O62 1.404(3)
C73 C74 1.580(5)
C73 H73 0.9618
C74 O46 1.344(4)
C74 C75 1.586(5)
C74 H74 1.0000
C75 O47 1.374(3)
C75 C76 1.458(5)
C75 H75 1.0000
C76 O55 1.344(3)
C76 C77 1.506(5)
C76 H76 1.0000
C77 O62 1.377(3)
C77 C78 1.506(5)
C77 H77 1.0000
C78 O69 1.359(3)
C78 H78A 0.9900
C78 H78B 0.9900
C79 O63 1.284(3)
C79 O55 1.341(3)
C79 C80 1.519(5)
C79 H79 1.0000
C80 O48 1.328(3)
C80 C81 1.533(5)
C80 H80 1.0000
C81 O49 1.373(3)
C81 C82 1.557(4)
C81 H81 1.0000
C82 O56 1.293(3)
C82 C83 1.597(5)
C82 H82 0.9598
C83 O63 1.412(4)
C83 C84 1.479(5)
C83 H83 1.0000
C84 O70 1.389(3)
C84 H84A 0.9900
C84 H84B 0.9900
C85 O92 1.343(3)
C85 O91 1.390(3)
C85 C86 1.578(5)
C85 H85 1.0000
C86 O71 1.385(3)
C86 C87 1.529(5)
C86 H86 1.0000
C87 O72 1.347(3)
C87 C88 1.520(5)
C87 H87 1.0000
C88 O85 1.438(3)
C88 C89 1.545(5)
C88 H88 1.0000
C89 O92 1.364(4)
C89 C90 1.456(5)
C89 H89 1.0000
C90 O106 1.376(3)
C90 H90A 0.9900
C90 H90B 0.9900
C91 O93 1.328(3)
C91 O85 1.432(3)
C91 C92 1.575(5)
C91 H91 1.0000
C92 O73 1.345(3)
C92 C93 1.569(5)
C92 H92 1.0000
C93 O74 1.368(3)
C93 C94 1.555(5)
C93 H93 1.0000
C94 O86 1.354(3)
C94 C95 1.529(5)
C94 H94 1.0000
C95 C96 1.458(5)
C95 O93 1.477(3)
C95 H95 1.0000
C96 O100 1.369(3)
C96 H96A 0.9900
C96 H96B 0.9900
C97 O94 1.337(4)
C97 O86 1.427(4)
C97 C98 1.536(5)
C97 H97 1.0000
C98 O75 1.406(3)
C98 C99 1.515(5)
C98 H98 1.0000
C99 O76 1.362(3)
C99 C100 1.491(5)
C99 H99 1.0000
C100 O87 1.335(3)
C100 C101 1.556(5)
C100 H100 0.9585
C101 O94 1.490(4)
C101 C102 1.498(5)
C101 H101 1.0000
C102 O101 1.380(4)
C102 H10A 0.9900
C102 H10B 0.9900
C103 O95 1.370(3)
C103 O87 1.375(3)
C103 C104 1.545(5)
C103 H103 1.0000
C104 O77 1.364(4)
C104 C105 1.562(5)
C104 H104 1.0000
C105 O78 1.373(3)
C105 C106 1.488(5)
C105 H105 1.0000
C106 O88 1.328(4)
C106 C107 1.607(5)
C106 H106 0.9593
C107 O95 1.441(3)
C107 C108 1.447(5)
C107 H107 1.0000
C108 O102 1.344(4)
C108 H10C 0.9900
C108 H10D 0.9900
C109 O88 1.369(3)
C109 O96 1.389(3)
C109 C110 1.540(5)
C109 H109 0.9654
C110 O79 1.342(4)
C110 C111 1.528(5)
C110 H110 1.0000
C111 O80 1.354(3)
C111 C112 1.514(5)
C111 H111 0.9799
C112 C113 1.466(5)
C112 O89 1.498(3)
C112 H112 1.0000
C113 O96 1.400(3)
C113 C114 1.478(4)
C113 H113 1.0000
C114 O103 1.309(3)
C114 H11A 0.9900
C114 H11B 0.9900
C115 O97 1.335(3)
C115 O89 1.355(3)
C115 C116 1.565(5)
C115 H115 1.0000
C116 O81 1.365(3)
C116 C117 1.515(4)
C116 H116 1.0000
C117 O82 1.385(3)
C117 C118 1.542(5)
C117 H117 1.0000
C118 O90 1.348(4)
C118 C119 1.558(5)
C118 H118 1.0000
C119 O97 1.363(3)
C119 C120 1.478(4)
C119 H119 1.0000
C120 O104 1.353(3)
C120 H12C 0.9900
C120 H12D 0.9900
C121 O98 1.347(3)
C121 O90 1.360(3)
C121 C122 1.477(5)
C121 H121 1.0000
C122 O83 1.377(3)
C122 C123 1.556(4)
C122 H122 1.0000
C123 O84 1.396(3)
C123 C124 1.500(5)
C123 H123 1.0000
C124 O91 1.447(3)
C124 C125 1.495(5)
C124 H124 0.9800
C125 O98 1.393(3)
C125 C126 1.497(5)
C125 H125 1.0000
C126 O105 1.321(3)
C126 H12E 0.9900
C126 H12F 0.9900
C127 N1 1.185(3)
C127 C128 1.436(5)
C128 C129 1.341(5)
C128 S1 1.715(4)
C129 C130 1.407(5)
C129 S2 1.729(3)
C130 N2 1.193(4)
C131 N3 1.151(4)
C131 C132 1.423(5)
C132 C133 1.361(5)
C132 S3 1.755(4)
C133 C134 1.426(5)
C133 S4 1.690(3)
C134 N4 1.198(4)
Na1 O64 2.707(3)
Na1 O29 2.793(3)
Na1 O107 2.795(2)
Na1 O108 2.826(2)
Ni1 S2 2.1359(9)
Ni1 S1 2.1626(8)
Ni1 S3 2.1730(9)
Ni1 S4 2.1746(9)
O1 H1B 0.8502
O2 H2A 0.8502
O3 H3A 0.9599
O4 H4B 0.9603
O5 H5B 0.9600
O6 H6C 0.8500
O7 H7C 0.8499
O8 H8A 0.8499
O9 H9A 0.8500
O10 H10J 0.8499
O11 H11E 0.8500
O12 H12W 0.8500
O13 H13B 0.9599
O14 H14A 0.8505
O29 H29B 0.8498
O30 H30E 0.8499
O31 H31B 0.9604
O32 H32C 0.8501
O33 H33B 0.8500
O34 H34A 0.9599
O35 H35C 0.9602
O36 H36C 0.9598
O37 H37B 0.9600
O38 H38B 0.9602
O39 H39B 0.9599
O40 H40A 0.8501
O41 H41N 0.9299
O42 H42E 0.8497
O43 H43B 0.8498
O44 H44A 0.9300
O45 H45A 0.8501
O46 H46A 0.9599
O47 H47A 0.9602
O48 H48E 0.9600
O49 H49B 0.9599
O64 H64B 0.8503
O65 H65A 0.8500
O66 H66E 0.9598
O67 H67A 0.8496
O68 H68C 0.9598
O69 H69A 0.8497
O70 H70C 0.9603
O71 H71C 0.8496
O72 H72D 0.8500
O73 H73A 0.9599
O74 H74B 0.9595
O75 H75A 0.9599
O76 H76A 0.8501
O77 H77A 0.8502
O78 H78E 0.9600
O79 H79A 0.9300
O80 H80A 0.8503
O81 H81C 0.8501
O82 H82A 0.8497
O83 H83B 0.8500
O84 H84C 0.8499
O100 H10I 0.9600
O101 H10Z 0.9601
O102 H10F 0.9599
O103 H10S 0.9601
O104 H10E 0.8501
O105 H10W 0.9602
O106 H10L 0.9596
O107 H10O 0.8500
O107 H10G 0.8499
O108 H10K 0.8499
O108 H10H 0.8501
O1W H1X 0.8499
O1W H1Y 0.8500
O2W H2X 0.8502
O2W H2Y 0.8497
O3W H3X 0.8501
O3W H3Y 0.8503
O4W H4X 0.8498
O4W H4Y 0.8503
O5W H5X 0.8500
O5W H5Y 0.8501
O6W H6X 0.8503
O6W H6Y 0.8500
O7W H7X 0.8502
O7W H7Y 0.8502
O8W H8X 0.8500
O8W H8Y 0.8499
O9W H9X 0.8500
O9W H9Y 0.8502
O10W H10X 0.8500
O10W H10Y 0.8503
O11W H11X 0.8498
O11W H11Y 0.8500
O12W H12X 0.8499
O12W H12Y 0.8498
O13W H13X 0.8499
O13W H13Y 0.8500
O14W H14X 0.8499
O14W H14Y 0.8499
O15W H15L 0.8499
O15W H15B 0.8499
O16W H16E 0.8498
O16W H16F 0.8501
O17W H17C 0.8499
O17W H17B 0.8498
O18W H18X 0.8501
O18W H18Y 0.8501
O19W H19X 0.8501
O19W H19Y 0.8500
O20W H20X 0.8500
O20W H20Y 0.8499
O21W H21X 0.8502
O21W H21Y 0.8500
O22W H22X 0.8499
O22W H22Y 0.8500
O23W H23X 0.8501
O23W H23Y 0.8499

loop_
_geom_hbond_atom_site_label_D
_geom_hbond_atom_site_label_H
_geom_hbond_atom_site_label_A
_geom_hbond_distance_DH
_geom_hbond_distance_HA
_geom_hbond_distance_DA
_geom_hbond_angle_DHA
_geom_hbond_site_symmetry_A
O2 H2A O3 0.85 2.16 2.925(3) 149.2 .
O4 H4B O5 0.96 2.19 3.142(3) 172.5 .
O4 H4B O16 0.96 2.39 2.861(3) 110.1 .
O5 H5B O4 0.96 2.02 2.912(3) 154.1 2_775
O6 H6C O83 0.85 2.25 2.772(2) 119.4 4_566
O7 H7C O17 0.85 2.05 2.731(3) 136.8 .
O7 H7C O6 0.85 2.24 2.875(3) 131.2 .
O8 H8A O102 0.85 2.14 2.988(2) 171.4 1_554
O9 H9A O8 0.85 2.14 2.892(3) 146.6 .
O10 H10J O103 0.85 2.60 3.443(2) 172.5 1_554
O11 H11E O104 0.85 2.11 2.816(2) 139.7 1_554
O11 H11E O10 0.85 2.58 3.311(3) 144.3 .
O12 H12W O11 0.85 2.30 2.815(3) 119.5 .
O13 H13B O78 0.96 1.88 2.693(2) 140.4 4_466
O14 H14A O1 0.85 2.13 2.820(3) 137.4 .
O29 H29B O70 0.85 2.14 2.965(3) 165.0 .
O30 H30E O24 0.85 1.97 2.740(3) 149.5 .
O31 H31B O68 0.96 1.94 2.820(4) 151.9 .
O32 H32C O25 0.85 2.29 2.738(3) 113.0 .
O33 H33B O66 0.85 2.04 2.800(3) 148.8 .
O36 H36C O72 0.96 2.36 3.299(2) 165.3 .
O37 H37B O38 0.96 2.36 2.963(3) 120.5 .
O37 H37B O71 0.96 2.61 3.277(2) 126.8 .
O38 H38B O84 0.96 2.30 3.240(2) 167.1 .
O38 H38B O39 0.96 2.40 2.882(3) 110.8 .
O39 H39B O40 0.96 2.01 2.923(3) 157.9 .
O39 H39B O51 0.96 2.19 2.703(3) 112.2 .
O40 H40A O83 0.85 2.50 3.006(2) 119.3 .
O40 H40A O82 0.85 2.51 3.325(2) 160.1 .
O41 H41N O82 0.93 1.96 2.880(2) 171.6 .
O43 H43B O80 0.85 1.96 2.805(2) 170.8 .
O44 H44A O43 0.93 2.11 2.915(3) 143.7 .
O45 H45A O46 0.85 2.16 2.866(3) 140.5 .
O46 H46A O76 0.96 2.51 3.171(2) 125.7 .
O47 H47A O48 0.96 2.40 3.358(3) 176.6 2_775
O48 H48E O47 0.96 2.55 3.090(3) 115.4 .
O49 H49B O36 0.96 2.17 3.004(4) 144.7 .
O49 H49B O73 0.96 2.66 3.282(2) 122.9 .
O64 H64B O35 0.85 2.00 2.828(3) 162.9 .
O65 H65A O8W 0.85 2.37 3.024(6) 133.6 4_566
O65 H65A O68 0.85 2.54 2.953(3) 111.1 4_466
O66 H66E O59 0.96 2.29 2.783(3) 111.1 .
O66 H66E O1W 0.96 2.47 3.331(7) 148.8 4_566
O67 H67A O32 0.85 1.94 2.743(3) 156.5 .
O69 H69A O1W 0.85 2.56 3.125(7) 125.3 1_655
O70 H70C O1W 0.96 2.44 3.142(7) 130.0 2_675
O71 H71C O84 0.85 2.18 2.845(3) 134.5 .
O73 H73A O10 0.96 2.05 2.805(2) 134.4 3_656
O74 H74B O75 0.96 2.00 2.924(3) 160.8 .
O75 H75A O47 0.96 2.21 3.130(2) 160.8 .
O77 H77A O12 0.85 2.09 2.782(2) 137.7 4_566
O79 H79A O43 0.93 2.53 3.151(2) 124.3 .
O79 H79A O44 0.93 2.60 3.122(2) 116.3 .
O80 H80A O81 0.85 2.04 2.829(3) 154.8 .
O81 H81C O2 0.85 2.14 2.689(2) 122.3 3_646
O82 H82A O83 0.85 2.39 2.894(3) 118.6 .
O83 H83B O84 0.85 2.24 2.832(3) 126.4 .
O83 H83B O39 0.85 2.61 3.256(2) 133.8 .
O84 H84C O7 0.85 1.94 2.759(2) 161.1 4_466
O100 H10I O4 0.96 2.51 3.354(2) 146.6 1_556
O102 H10F O7 0.96 2.31 2.906(2) 119.9 1_556
O103 H10S O9 0.96 2.32 3.009(2) 128.4 1_556
O103 H10S O14W 0.96 2.63 3.437(6) 141.7 1_556
O104 H10E O97 0.85 2.40 2.829(3) 111.7 .
O105 H10W O12 0.96 2.40 2.938(2) 114.8 1_556
O106 H10L O20W 0.96 2.46 3.192(7) 132.9 3_656
O107 H10O O67 0.85 2.15 2.757(2) 127.7 3_656
O107 H10G O33 0.85 2.35 2.826(2) 115.9 3_656
O2W H2X O101 0.85 2.60 3.065(7) 115.7 2_764
O3W H3X O105 0.85 2.37 2.839(6) 115.3 1_554
O5W H5X O13W 0.85 2.61 3.436(8) 165.5 3_545
O5W H5Y O21W 0.85 2.05 2.809(9) 147.7 1_455
O7W H7Y O6W 0.85 2.65 3.504(8) 179.7 .
O8W H8X O61 0.85 2.61 3.100(6) 117.6 1_455
O8W H8Y O58 0.85 2.10 2.924(6) 163.3 4_466
O9W H9X O22W 0.85 2.48 2.893(9) 110.9 .
O15W H15B O16W 0.85 1.66 2.209(9) 120.3 .
O16W H16E O10W 0.85 1.60 2.333(9) 142.5 .
O16W H16F O23W 0.85 1.53 2.046(9) 115.2 .
O16W H16F O4W 0.85 2.26 2.968(8) 140.5 2_665
O17W H17C O43 0.85 2.22 2.917(6) 139.1 3_646
O18W H18Y O18W 0.85 2.06 2.823(17) 148.8 2_675
O20W H20Y O13W 0.85 2.56 3.191(8) 131.9 4_565
O22W H22X N4 0.85 2.41 2.880(7) 115.5 3_646

loop_
_geom_torsion_atom_site_label_1
_geom_torsion_atom_site_label_2
_geom_torsion_atom_site_label_3
_geom_torsion_atom_site_label_4
_geom_torsion
O21 C1 C2 O1 52.8(4)
O22 C1 C2 O1 178.6(2)
O21 C1 C2 C3 -68.1(3)
O22 C1 C2 C3 57.7(3)
O1 C2 C3 O2 58.0(3)
C1 C2 C3 O2 -178.8(2)
O1 C2 C3 C4 179.2(2)
C1 C2 C3 C4 -57.6(3)
O2 C3 C4 O15 -62.7(3)
C2 C3 C4 O15 179.8(2)
O2 C3 C4 C5 176.7(2)
C2 C3 C4 C5 59.2(3)
O15 C4 C5 O22 -178.3(2)
C3 C4 C5 O22 -63.4(3)
O15 C4 C5 C6 66.0(3)
C3 C4 C5 C6 -179.1(3)
O22 C5 C6 O29 -57.9(3)
C4 C5 C6 O29 61.9(4)
O15 C7 C8 O3 58.6(4)
O23 C7 C8 O3 -177.7(2)
O15 C7 C8 C9 -60.3(4)
O23 C7 C8 C9 63.4(4)
O3 C8 C9 O4 58.9(4)
C7 C8 C9 O4 -175.4(3)
O3 C8 C9 C10 -175.8(3)
C7 C8 C9 C10 -50.1(4)
O4 C9 C10 O16 -63.2(3)
C8 C9 C10 O16 167.0(3)
O4 C9 C10 C11 172.3(3)
C8 C9 C10 C11 42.5(4)
O16 C10 C11 O23 -166.6(2)
C9 C10 C11 O23 -46.1(4)
O16 C10 C11 C12 75.6(4)
C9 C10 C11 C12 -163.9(3)
O23 C11 C12 O30 -110.0(3)
C10 C11 C12 O30 11.1(4)
O16 C13 C14 O5 60.0(3)
O24 C13 C14 O5 -177.2(2)
O16 C13 C14 C15 -68.1(3)
O24 C13 C14 C15 54.8(4)
O5 C14 C15 O6 60.3(3)
C13 C14 C15 O6 -174.6(3)
O5 C14 C15 C16 -176.4(3)
C13 C14 C15 C16 -51.2(4)
O6 C15 C16 O17 -64.3(3)
C14 C15 C16 O17 172.9(2)
O6 C15 C16 C17 172.8(3)
C14 C15 C16 C17 50.0(4)
O17 C16 C17 O24 -171.6(2)
C15 C16 C17 O24 -52.0(4)
O17 C16 C17 C18 59.8(4)
C15 C16 C17 C18 179.3(3)
O24 C17 C18 O31 -144.6(2)
C16 C17 C18 O31 -16.9(4)
O25 C19 C20 O7 176.4(2)
O17 C19 C20 O7 47.7(3)
O25 C19 C20 C21 53.8(4)
O17 C19 C20 C21 -74.9(3)
O7 C20 C21 O8 65.8(3)
C19 C20 C21 O8 -169.8(3)
O7 C20 C21 C22 -176.3(3)
C19 C20 C21 C22 -51.9(4)
O8 C21 C22 O18 -65.4(3)
C20 C21 C22 O18 175.3(3)
O8 C21 C22 C23 173.6(3)
C20 C21 C22 C23 54.3(4)
O18 C22 C23 O25 -178.6(2)
C21 C22 C23 O25 -59.9(4)
O18 C22 C23 C24 64.6(4)
C21 C22 C23 C24 -176.7(3)
O25 C23 C24 O32 -59.6(3)
C22 C23 C24 O32 59.5(4)
O26 C25 C26 O9 176.1(2)
O18 C25 C26 O9 56.0(3)
O26 C25 C26 C27 55.0(4)
O18 C25 C26 C27 -65.2(3)
O9 C26 C27 O10 65.3(3)
C25 C26 C27 O10 -173.8(2)
O9 C26 C27 C28 -175.4(3)
C25 C26 C27 C28 -54.4(4)
O10 C27 C28 O19 -69.5(3)
C26 C27 C28 O19 173.0(2)
O10 C27 C28 C29 168.6(2)
C26 C27 C28 C29 51.1(3)
O19 C28 C29 O26 -169.8(2)
C27 C28 C29 O26 -53.8(3)
O19 C28 C29 C30 66.9(3)
C27 C28 C29 C30 -177.1(3)
O26 C29 C30 O33 -63.0(3)
C28 C29 C30 O33 66.8(3)
O27 C31 C32 O11 -172.7(2)
O19 C31 C32 O11 62.5(3)
O27 C31 C32 C33 56.1(4)
O19 C31 C32 C33 -68.7(3)
O11 C32 C33 O12 56.1(4)
C31 C32 C33 O12 -176.9(2)
O11 C32 C33 C34 -177.9(3)
C31 C32 C33 C34 -51.0(4)
O12 C33 C34 O20 -63.2(3)
C32 C33 C34 O20 175.2(2)
O12 C33 C34 C35 171.3(2)
C32 C33 C34 C35 49.7(4)
O20 C34 C35 O27 -171.8(2)
C33 C34 C35 O27 -46.6(4)
O20 C34 C35 C36 63.8(4)
C33 C34 C35 C36 -171.1(3)
O27 C35 C36 O34 -69.0(3)
C34 C35 C36 O34 56.7(4)
O20 C37 C38 O13 46.6(3)
O28 C37 C38 O13 -178.0(2)
O20 C37 C38 C39 -76.5(3)
O28 C37 C38 C39 58.9(3)
O13 C38 C39 O14 64.5(3)
C37 C38 C39 O14 -176.2(2)
O13 C38 C39 C40 -170.6(3)
C37 C38 C39 C40 -51.3(3)
O14 C39 C40 O21 -61.4(3)
C38 C39 C40 O21 177.8(2)
O14 C39 C40 C41 170.7(3)
C38 C39 C40 C41 49.8(4)
O21 C40 C41 O28 -178.8(2)
C39 C40 C41 O28 -56.3(4)
O21 C40 C41 C42 59.4(4)
C39 C40 C41 C42 -178.1(3)
O28 C41 C42 O35 -70.9(3)
C40 C41 C42 O35 58.4(4)
O57 C43 C44 O36 179.0(2)
O56 C43 C44 O36 49.7(3)
O57 C43 C44 C45 65.4(3)
O56 C43 C44 C45 -63.8(3)
O36 C44 C45 O37 75.4(3)
C43 C44 C45 O37 -170.5(2)
O36 C44 C45 C46 -179.5(2)
C43 C44 C45 C46 -65.4(3)
O37 C45 C46 O50 -69.1(3)
C44 C45 C46 O50 -178.8(2)
O37 C45 C46 C47 177.3(3)
C44 C45 C46 C47 67.5(3)
O50 C46 C47 O57 -178.0(2)
C45 C46 C47 O57 -65.3(3)
O50 C46 C47 C48 68.6(3)
C45 C46 C47 C48 -178.7(3)
O57 C47 C48 O64 -52.3(3)
C46 C47 C48 O64 61.3(4)
O50 C49 C50 O38 53.1(3)
O58 C49 C50 O38 179.1(2)
O50 C49 C50 C51 -67.3(3)
O58 C49 C50 C51 58.7(3)
O38 C50 C51 O39 62.5(3)
C49 C50 C51 O39 -173.0(3)
O38 C50 C51 C52 180.0(2)
C49 C50 C51 C52 -55.6(3)
O39 C51 C52 O51 -59.4(3)
C50 C51 C52 O51 175.9(2)
O39 C51 C52 C53 177.8(2)
C50 C51 C52 C53 53.2(3)
O51 C52 C53 O58 -174.3(2)
C51 C52 C53 O58 -55.2(3)
O51 C52 C53 C54 66.7(3)
C51 C52 C53 C54 -174.2(3)
O58 C53 C54 O65 -64.2(3)
C52 C53 C54 O65 58.1(3)
O59 C55 C56 O40 -173.5(3)
O51 C55 C56 O40 65.2(3)
O59 C55 C56 C57 50.3(4)
O51 C55 C56 C57 -71.1(3)
O40 C56 C57 O41 57.0(4)
C55 C56 C57 O41 -167.7(2)
O40 C56 C57 C58 -176.7(3)
C55 C56 C57 C58 -41.3(4)
O41 C57 C58 O52 -62.5(3)
C56 C57 C58 O52 173.7(2)
O41 C57 C58 C59 171.4(3)
C56 C57 C58 C59 47.6(4)
O52 C58 C59 O59 -173.84(19)
C57 C58 C59 O59 -52.7(4)
O52 C58 C59 C60 61.7(4)
C57 C58 C59 C60 -177.2(3)
O59 C59 C60 O66 -57.1(3)
C58 C59 C60 O66 66.3(4)
O52 C61 C62 O42 63.0(3)
O60 C61 C62 O42 178.6(2)
O52 C61 C62 C63 -64.0(4)
O60 C61 C62 C63 51.6(4)
O42 C62 C63 O43 63.8(3)
C61 C62 C63 O43 -171.1(3)
O42 C62 C63 C64 -173.8(2)
C61 C62 C63 C64 -48.7(4)
O43 C63 C64 O53 -65.1(3)
C62 C63 C64 O53 170.3(2)
O43 C63 C64 C65 175.4(3)
C62 C63 C64 C65 50.8(4)
O53 C64 C65 O60 -179.1(2)
C63 C64 C65 O60 -60.5(4)
O53 C64 C65 C66 66.7(4)
C63 C64 C65 C66 -174.8(3)
O60 C65 C66 O67 -58.3(3)
C64 C65 C66 O67 60.1(4)
O61 C67 C68 O44 -176.9(2)
O53 C67 C68 O44 60.6(4)
O61 C67 C68 C69 48.4(4)
O53 C67 C68 C69 -74.1(3)
O44 C68 C69 O45 51.4(4)
C67 C68 C69 O45 -171.0(3)
O44 C68 C69 C70 174.1(2)
C67 C68 C69 C70 -48.3(4)
O45 C69 C70 O54 -51.7(3)
C68 C69 C70 O54 -179.8(2)
O45 C69 C70 C71 176.75(19)
C68 C69 C70 C71 48.6(3)
O54 C70 C71 O61 -177.84(15)
C69 C70 C71 O61 -46.7(2)
O54 C70 C71 C72 50.7(3)
C69 C70 C71 C72 -178.2(2)
O61 C71 C72 O68 -68.1(3)
C70 C71 C72 O68 62.2(4)
O54 C73 C74 O46 54.9(4)
O62 C73 C74 O46 -173.9(2)
O54 C73 C74 C75 -71.5(3)
O62 C73 C74 C75 59.6(3)
O46 C74 C75 O47 55.2(4)
C73 C74 C75 O47 -178.4(2)
O46 C74 C75 C76 -173.6(3)
C73 C74 C75 C76 -47.2(4)
O47 C75 C76 O55 -59.0(4)
C74 C75 C76 O55 172.4(3)
O47 C75 C76 C77 167.7(3)
C74 C75 C76 C77 39.2(4)
O55 C76 C77 O62 -172.0(2)
C75 C76 C77 O62 -41.3(4)
O55 C76 C77 C78 65.6(4)
C75 C76 C77 C78 -163.7(3)
O62 C77 C78 O69 -62.9(3)
C76 C77 C78 O69 64.7(3)
O63 C79 C80 O48 -179.7(2)
O55 C79 C80 O48 50.4(4)
O63 C79 C80 C81 59.0(3)
O55 C79 C80 C81 -70.9(3)
O48 C80 C81 O49 65.6(3)
C79 C80 C81 O49 -169.2(2)
O48 C80 C81 C82 -179.2(2)
C79 C80 C81 C82 -54.1(4)
O49 C81 C82 O56 -73.2(3)
C80 C81 C82 O56 169.8(2)
O49 C81 C82 C83 167.7(2)
C80 C81 C82 C83 50.8(3)
O56 C82 C83 O63 -169.9(2)
C81 C82 C83 O63 -51.9(3)
O56 C82 C83 C84 67.4(4)
C81 C82 C83 C84 -174.6(3)
O63 C83 C84 O70 -65.7(3)
C82 C83 C84 O70 61.4(3)
O92 C85 C86 O71 179.4(2)
O91 C85 C86 O71 54.7(3)
O92 C85 C86 C87 47.1(4)
O91 C85 C86 C87 -77.7(3)
O71 C86 C87 O72 53.5(3)
C85 C86 C87 O72 -177.5(2)
O71 C86 C87 C88 -176.3(2)
C85 C86 C87 C88 -47.3(4)
O72 C87 C88 O85 -67.1(3)
C86 C87 C88 O85 167.9(2)
O72 C87 C88 C89 177.2(3)
C86 C87 C88 C89 52.3(4)
O85 C88 C89 O92 -165.1(2)
C87 C88 C89 O92 -57.3(3)
O85 C88 C89 C90 74.5(3)
C87 C88 C89 C90 -177.8(3)
O92 C89 C90 O106 -69.0(4)
C88 C89 C90 O106 51.5(4)
O93 C91 C92 O73 176.2(2)
O85 C91 C92 O73 52.2(3)
O93 C91 C92 C93 53.8(4)
O85 C91 C92 C93 -70.2(3)
O73 C92 C93 O74 65.2(3)
C91 C92 C93 O74 -169.6(2)
O73 C92 C93 C94 -170.0(2)
C91 C92 C93 C94 -44.8(3)
O74 C93 C94 O86 -65.1(3)
C92 C93 C94 O86 166.8(2)
O74 C93 C94 C95 173.1(2)
C92 C93 C94 C95 45.0(4)
O86 C94 C95 C96 67.5(4)
C93 C94 C95 C96 -168.8(3)
O86 C94 C95 O93 -171.0(2)
C93 C94 C95 O93 -47.4(4)
O93 C95 C96 O100 -71.7(3)
C94 C95 C96 O100 51.1(4)
O94 C97 C98 O75 -175.9(2)
O86 C97 C98 O75 58.5(3)
O94 C97 C98 C99 57.2(4)
O86 C97 C98 C99 -68.3(3)
O75 C98 C99 O76 61.3(3)
C97 C98 C99 O76 -172.5(2)
O75 C98 C99 C100 176.7(2)
C97 C98 C99 C100 -57.0(4)
O76 C99 C100 O87 -72.2(3)
C98 C99 C100 O87 171.7(2)
O76 C99 C100 C101 172.0(2)
C98 C99 C100 C101 56.0(4)
O87 C100 C101 O94 -175.5(2)
C99 C100 C101 O94 -56.4(3)
O87 C100 C101 C102 69.5(4)
C99 C100 C101 C102 -171.4(3)
O94 C101 C102 O101 -74.6(3)
C100 C101 C102 O101 45.0(4)
O95 C103 C104 O77 178.9(2)
O87 C103 C104 O77 59.1(3)
O95 C103 C104 C105 47.7(4)
O87 C103 C104 C105 -72.1(3)
O77 C104 C105 O78 54.0(3)
C103 C104 C105 O78 -174.6(2)
O77 C104 C105 C106 179.1(3)
C103 C104 C105 C106 -49.5(4)
O78 C105 C106 O88 -62.5(3)
C104 C105 C106 O88 173.3(3)
O78 C105 C106 C107 174.2(2)
C104 C105 C106 C107 50.1(4)
O88 C106 C107 O95 -171.8(2)
C105 C106 C107 O95 -49.2(4)
O88 C106 C107 C108 62.8(4)
C105 C106 C107 C108 -174.5(3)
O95 C107 C108 O102 -70.8(4)
C106 C107 C108 O102 53.2(4)
O88 C109 C110 O79 53.8(3)
O96 C109 C110 O79 178.6(2)
O88 C109 C110 C111 -67.5(3)
O96 C109 C110 C111 57.3(3)
O79 C110 C111 O80 62.3(3)
C109 C110 C111 O80 -178.0(2)
O79 C110 C111 C112 -172.3(2)
C109 C110 C111 C112 -52.6(3)
O80 C111 C112 C113 176.5(2)
C110 C111 C112 C113 53.8(4)
O80 C111 C112 O89 -64.3(3)
C110 C111 C112 O89 173.0(2)
O89 C112 C113 O96 -170.98(19)
C111 C112 C113 O96 -54.6(3)
O89 C112 C113 C114 68.4(3)
C111 C112 C113 C114 -175.2(3)
O96 C113 C114 O103 -71.3(3)
C112 C113 C114 O103 51.3(4)
O97 C115 C116 O81 175.8(2)
O89 C115 C116 O81 56.4(3)
O97 C115 C116 C117 50.6(3)
O89 C115 C116 C117 -68.8(3)
O81 C116 C117 O82 63.2(3)
C115 C116 C117 O82 -168.7(2)
O81 C116 C117 C118 -176.1(3)
C115 C116 C117 C118 -48.0(4)
O82 C117 C118 O90 -71.0(3)
C116 C117 C118 O90 169.5(3)
O82 C117 C118 C119 163.7(2)
C116 C117 C118 C119 44.3(4)
O90 C118 C119 O97 -167.5(2)
C117 C118 C119 O97 -46.6(4)
O90 C118 C119 C120 67.4(4)
C117 C118 C119 C120 -171.7(3)
O97 C119 C120 O104 62.6(4)
C118 C119 C120 O104 -168.4(3)
O98 C121 C122 O83 179.0(2)
O90 C121 C122 O83 52.9(3)
O98 C121 C122 C123 51.2(3)
O90 C121 C122 C123 -74.8(3)
O83 C122 C123 O84 55.8(3)
C121 C122 C123 O84 -172.0(2)
O83 C122 C123 C124 -179.9(2)
C121 C122 C123 C124 -47.6(3)
O84 C123 C124 O91 -63.1(3)
C122 C123 C124 O91 171.9(2)
O84 C123 C124 C125 177.0(2)
C122 C123 C124 C125 52.0(3)
O91 C124 C125 O98 -179.0(2)
C123 C124 C125 O98 -59.8(3)
O91 C124 C125 C126 63.0(3)
C123 C124 C125 C126 -177.8(3)
O98 C125 C126 O105 55.4(3)
C124 C125 C126 O105 177.2(3)
N1 C127 C128 C129 76(12)
N1 C127 C128 S1 -109(12)
C127 C128 C129 C130 -1.3(5)
S1 C128 C129 C130 -175.1(3)
C127 C128 C129 S2 175.1(3)
S1 C128 C129 S2 1.4(4)
C128 C129 C130 N2 -121(13)
S2 C129 C130 N2 62(13)
N3 C131 C132 C133 68(100)
N3 C131 C132 S3 -110(100)
C131 C132 C133 C134 6.0(6)
S3 C132 C133 C134 -175.5(3)
C131 C132 C133 S4 -171.1(3)
S3 C132 C133 S4 7.4(4)
C132 C133 C134 N4 -87(69)
S4 C133 C134 N4 90(100)
O23 C7 O15 C4 107.0(3)
C8 C7 O15 C4 -132.7(3)
C5 C4 O15 C7 -113.3(3)
C3 C4 O15 C7 129.6(2)
O24 C13 O16 C10 99.9(3)
C14 C13 O16 C10 -136.7(3)
C11 C10 O16 C13 -99.3(3)
C9 C10 O16 C13 135.4(3)
O25 C19 O17 C16 108.4(3)
C20 C19 O17 C16 -126.9(3)
C15 C16 O17 C19 130.7(3)
C17 C16 O17 C19 -106.0(3)
O26 C25 O18 C22 108.2(3)
C26 C25 O18 C22 -129.3(3)
C23 C22 O18 C25 -109.7(3)
C21 C22 O18 C25 130.4(3)
C27 C28 O19 C31 139.6(2)
C29 C28 O19 C31 -104.9(3)
O27 C31 O19 C28 98.3(3)
C32 C31 O19 C28 -137.2(2)
O28 C37 O20 C34 98.3(3)
C38 C37 O20 C34 -130.7(3)
C33 C34 O20 C37 135.8(3)
C35 C34 O20 C37 -96.9(3)
O22 C1 O21 C40 111.4(3)
C2 C1 O21 C40 -128.0(3)
C41 C40 O21 C1 -112.0(3)
C39 C40 O21 C1 125.1(3)
C4 C5 O22 C1 66.3(3)
C6 C5 O22 C1 -172.5(2)
O21 C1 O22 C5 57.4(3)
C2 C1 O22 C5 -63.1(3)
O15 C7 O23 C11 52.7(3)
C8 C7 O23 C11 -66.1(3)
C10 C11 O23 C7 58.4(3)
C12 C11 O23 C7 177.9(2)
C18 C17 O24 C13 -176.8(2)
C16 C17 O24 C13 54.5(3)
O16 C13 O24 C17 62.9(3)
C14 C13 O24 C17 -56.8(3)
C24 C23 O25 C19 -173.4(2)
C22 C23 O25 C19 64.9(3)
O17 C19 O25 C23 63.4(3)
C20 C19 O25 C23 -61.4(3)
C30 C29 O26 C25 -177.3(2)
C28 C29 O26 C25 57.0(3)
O18 C25 O26 C29 61.7(3)
C26 C25 O26 C29 -55.8(3)
O19 C31 O27 C35 59.6(3)
C32 C31 O27 C35 -60.8(3)
C36 C35 O27 C31 -174.3(3)
C34 C35 O27 C31 53.2(3)
C40 C41 O28 C37 64.6(3)
C42 C41 O28 C37 -167.8(2)
O20 C37 O28 C41 67.2(3)
C38 C37 O28 C41 -64.0(3)
C5 C6 O29 Na1 80.4(3)
O64 Na1 O29 C6 33.36(15)
O107 Na1 O29 C6 149.09(15)
O108 Na1 O29 C6 -83.94(15)
C47 C46 O50 C49 -118.0(3)
C45 C46 O50 C49 132.8(2)
O58 C49 O50 C46 104.1(3)
C50 C49 O50 C46 -128.5(3)
C53 C52 O51 C55 -108.7(3)
C51 C52 O51 C55 132.8(2)
O59 C55 O51 C52 104.8(3)
C56 C55 O51 C52 -132.4(2)
O60 C61 O52 C58 104.5(3)
C62 C61 O52 C58 -141.1(2)
C59 C58 O52 C61 -102.2(3)
C57 C58 O52 C61 128.6(2)
O61 C67 O53 C64 108.8(3)
C68 C67 O53 C64 -125.9(3)
C65 C64 O53 C67 -109.3(3)
C63 C64 O53 C67 128.8(3)
O62 C73 O54 C70 105.4(2)
C74 C73 O54 C70 -126.9(2)
C69 C70 O54 C73 121.7(2)
C71 C70 O54 C73 -107.1(2)
O63 C79 O55 C76 100.0(3)
C80 C79 O55 C76 -131.0(3)
C75 C76 O55 C79 133.7(3)
C77 C76 O55 C79 -94.4(3)
C81 C82 O56 C43 138.68(19)
C83 C82 O56 C43 -107.6(2)
O57 C43 O56 C82 109.4(2)
C44 C43 O56 C82 -128.75(19)
O56 C43 O57 C47 57.2(3)
C44 C43 O57 C47 -66.6(3)
C48 C47 O57 C43 -175.8(2)
C46 C47 O57 C43 71.9(3)
C54 C53 O58 C49 -179.6(2)
C52 C53 O58 C49 58.6(3)
O50 C49 O58 C53 65.2(3)
C50 C49 O58 C53 -60.5(3)
O51 C55 O59 C59 53.0(3)
C56 C55 O59 C59 -60.7(3)
C58 C59 O59 C55 58.1(3)
C60 C59 O59 C55 -176.1(3)
O52 C61 O60 C65 55.9(3)
C62 C61 O60 C65 -55.7(3)
C64 C65 O60 C61 63.0(3)
C66 C65 O60 C61 -177.1(2)
O53 C67 O61 C71 68.9(3)
C68 C67 O61 C71 -50.2(3)
C72 C71 O61 C67 -177.0(2)
C70 C71 O61 C67 47.8(3)
C78 C77 O62 C73 -177.7(2)
C76 C77 O62 C73 56.2(3)
O54 C73 O62 C77 60.7(3)
C74 C73 O62 C77 -67.4(3)
O55 C79 O63 C83 61.8(3)
C80 C79 O63 C83 -64.1(3)
C84 C83 O63 C79 -170.0(2)
C82 C83 O63 C79 61.6(3)
C47 C48 O64 Na1 74.2(3)
O29 Na1 O64 C48 30.51(17)
O107 Na1 O64 C48 -94.24(17)
O108 Na1 O64 C48 166.57(17)
O93 C91 O85 C88 107.5(3)
C92 C91 O85 C88 -130.4(2)
C87 C88 O85 C91 131.6(2)
C89 C88 O85 C91 -114.7(3)
C95 C94 O86 C97 -101.4(3)
C93 C94 O86 C97 130.8(3)
O94 C97 O86 C94 112.7(3)
C98 C97 O86 C94 -125.9(3)
C99 C100 O87 C103 130.3(3)
C101 C100 O87 C103 -114.4(3)
O95 C103 O87 C100 116.8(3)
C104 C103 O87 C100 -123.6(2)
C105 C106 O88 C109 128.9(3)
C107 C106 O88 C109 -109.2(3)
O96 C109 O88 C106 107.3(3)
C110 C109 O88 C106 -127.8(3)
O97 C115 O89 C112 112.2(2)
C116 C115 O89 C112 -129.8(2)
C113 C112 O89 C115 -109.2(3)
C111 C112 O89 C115 128.2(2)
C117 C118 O90 C121 132.1(3)
C119 C118 O90 C121 -107.8(3)
O98 C121 O90 C118 108.1(3)
C122 C121 O90 C118 -125.0(3)
O92 C85 O91 C124 109.6(3)
C86 C85 O91 C124 -126.8(2)
C125 C124 O91 C85 -113.2(3)
C123 C124 O91 C85 127.0(3)
O91 C85 O92 C89 63.5(3)
C86 C85 O92 C89 -57.1(3)
C90 C89 O92 C85 -178.3(3)
C88 C89 O92 C85 62.9(3)
O85 C91 O93 C95 57.0(3)
C92 C91 O93 C95 -59.9(3)
C96 C95 O93 C91 -175.6(2)
C94 C95 O93 C91 55.9(3)
O86 C97 O94 C101 59.1(3)
C98 C97 O94 C101 -60.2(3)
C102 C101 O94 C97 -175.9(3)
C100 C101 O94 C97 62.2(3)
O87 C103 O95 C107 58.7(3)
C104 C103 O95 C107 -55.5(3)
C108 C107 O95 C103 -178.3(3)
C106 C107 O95 C103 55.6(3)
O88 C109 O96 C113 64.5(3)
C110 C109 O96 C113 -60.0(3)
C112 C113 O96 C109 57.2(3)
C114 C113 O96 C109 -177.7(2)
O89 C115 O97 C119 56.6(3)
C116 C115 O97 C119 -56.5(3)
C120 C119 O97 C115 -175.7(2)
C118 C119 O97 C115 57.4(3)
O90 C121 O98 C125 63.4(3)
C122 C121 O98 C125 -57.9(3)
C124 C125 O98 C121 61.4(3)
C126 C125 O98 C121 -176.0(2)
C129 C128 S1 Ni1 -1.7(3)
C127 C128 S1 Ni1 -175.5(2)
S2 Ni1 S1 C128 1.08(12)
S3 Ni1 S1 C128 -107.1(14)
S4 Ni1 S1 C128 -179.66(12)
C128 C129 S2 Ni1 -0.3(3)
C130 C129 S2 Ni1 176.1(3)
S1 Ni1 S2 C129 -0.57(11)
S3 Ni1 S2 C129 178.17(11)
S4 Ni1 S2 C129 -123(2)
C133 C132 S3 Ni1 -4.0(3)
C131 C132 S3 Ni1 174.7(3)
S2 Ni1 S3 C132 179.14(12)
S1 Ni1 S3 C132 -72.7(15)
S4 Ni1 S3 C132 -0.11(12)
C132 C133 S4 Ni1 -6.6(3)
C134 C133 S4 Ni1 176.2(2)
S2 Ni1 S4 C133 -56(2)
S1 Ni1 S4 C133 -178.23(11)
S3 Ni1 S4 C133 3.03(11)
